data_4103189
loop_
_publ_author_name
'Conor S. Smith'
'Charles W. Branham'
'Brian J. Marquardt'
'Kent R. Mann'

_publ_section_title
;
 Oxygen Gas Sensing by Luminescence Quenching in Crystals of
 Cu(xantphos)(phen)+ Complexes
;
_journal_name_full 'Journal of the American Chemical Society'
_journal_page_first 14079
_journal_page_last 14085
_journal_paper_doi 10.1021/ja103112m
_journal_volume 132
_journal_year 2010
_chemical_formula_moiety 'C50 H40 Cu N2 O P2, C32 H12 B F24'
_chemical_formula_sum 'C82 H52 B Cu F24 N2 O P2'
_chemical_formula_weight 1673.55
_chemical_name_common 09124
_chemical_name_systematic
; 
 ? 
;
_space_group_IT_number 4
_symmetry_cell_setting monoclinic
_symmetry_space_group_name_Hall 'P 2yb'
_symmetry_space_group_name_H-M 'P 1 21 1'
_atom_sites_solution_hydrogens geom
_atom_sites_solution_primary direct
_atom_sites_solution_secondary difmap
_audit_creation_method SHELXL-97
_cell_angle_alpha 90.00
_cell_angle_beta 93.402(23)
_cell_angle_gamma 90.00
_cell_formula_units_Z 4
_cell_length_a 19.127(13)
_cell_length_b 20.190(13)
_cell_length_c 19.788(14)
_cell_measurement_reflns_used 4084
_cell_measurement_temperature 123(2)
_cell_measurement_theta_max 21.52
_cell_measurement_theta_min 2.28
_cell_volume 7628(9)
_computing_cell_refinement 'SAINT, Bruker'
_computing_data_collection 'SMART, Bruker'
_computing_data_reduction 'SAINT, Bruker'
_computing_molecular_graphics 'SHELXTL, Bruker'
_computing_structure_refinement 'SHELXL-97 (Sheldrick, 1997)'
_computing_structure_solution 'SHELXS-97 (Sheldrick, 1990)'
_diffrn_ambient_temperature 123(2)
_diffrn_measured_fraction_theta_full 0.996
_diffrn_measured_fraction_theta_max 0.996
_diffrn_measurement_device_type 'Bruker SMART Platform CCD'
_diffrn_measurement_method 'area detector, omega scans per phi'
_diffrn_radiation_monochromator graphite
_diffrn_radiation_source 'normal-focus sealed tube'
_diffrn_radiation_type MoK\a
_diffrn_radiation_wavelength 0.71073
_diffrn_reflns_av_R_equivalents 0.0680
_diffrn_reflns_av_sigmaI/netI 0.1098
_diffrn_reflns_limit_h_max 22
_diffrn_reflns_limit_h_min -22
_diffrn_reflns_limit_k_max 24
_diffrn_reflns_limit_k_min -24
_diffrn_reflns_limit_l_max 23
_diffrn_reflns_limit_l_min -23
_diffrn_reflns_number 56974
_diffrn_reflns_theta_full 25.07
_diffrn_reflns_theta_max 25.07
_diffrn_reflns_theta_min 1.03
_exptl_absorpt_coefficient_mu 0.435
_exptl_absorpt_correction_T_max 0.7452
_exptl_absorpt_correction_T_min 0.6435
_exptl_absorpt_correction_type multi-scan
_exptl_absorpt_process_details 'SADABS, R. Blessing, 1995'
_exptl_crystal_colour yellow
_exptl_crystal_density_diffrn 1.457
_exptl_crystal_density_method 'not measured'
_exptl_crystal_description block
_exptl_crystal_F_000 3384
_exptl_crystal_size_max 0.45
_exptl_crystal_size_mid 0.3
_exptl_crystal_size_min 0.15
_refine_diff_density_max 1.443
_refine_diff_density_min -0.479
_refine_diff_density_rms 0.071
_refine_ls_abs_structure_details 'Flack H D (1983), Acta Cryst. A39, 876-881'
_refine_ls_abs_structure_Flack 0.000(10)
_refine_ls_extinction_method none
_refine_ls_goodness_of_fit_ref 1.006
_refine_ls_hydrogen_treatment riding
_refine_ls_matrix_type full
_refine_ls_number_parameters 2113
_refine_ls_number_reflns 26506
_refine_ls_number_restraints 97
_refine_ls_restrained_S_all 1.010
_refine_ls_R_factor_all 0.0949
_refine_ls_R_factor_gt 0.0532
_refine_ls_shift/su_max 0.003
_refine_ls_shift/su_mean 0.000
_refine_ls_structure_factor_coef Fsqd
_refine_ls_weighting_details 'calc w=1/[\s^2^(Fo^2^)+(0.0609P)^2^+0.0000P] where P=(Fo^2^+2Fc^2^)/3'
_refine_ls_weighting_scheme calc
_refine_ls_wR_factor_gt 0.1183
_refine_ls_wR_factor_ref 0.1424
_reflns_number_gt 18165
_reflns_number_total 26506
_reflns_threshold_expression >2sigma(I)
_cod_data_source_file ja103112m_si_002.cif
_cod_data_source_block 09124a
_cod_original_cell_volume 7628(7)
_cod_database_code 4103189

loop_
_symmetry_equiv_pos_as_xyz
'x, y, z'
'-x, y+1/2, -z'

loop_
_atom_site_label
_atom_site_type_symbol
_atom_site_fract_x
_atom_site_fract_y
_atom_site_fract_z
_atom_site_U_iso_or_equiv
_atom_site_adp_type
_atom_site_occupancy
_atom_site_symmetry_multiplicity
_atom_site_calc_flag
_atom_site_refinement_flags
Cu1 Cu 0.22672(3) 0.59445(3) 0.71465(3) 0.02503(15) Uani 1 1 d .
Cu2 Cu 0.22507(3) 0.08895(3) 0.74399(3) 0.02505(15) Uani 1 1 d .
P1 P 0.24063(7) 0.48270(7) 0.69293(7) 0.0253(3) Uani 1 1 d .
P2 P 0.30291(7) 0.64197(7) 0.78917(7) 0.0263(3) Uani 1 1 d .
P3 P 0.29618(7) 0.13948(7) 0.67593(7) 0.0259(3) Uani 1 1 d .
P4 P 0.24488(7) -0.02096(7) 0.76939(8) 0.0281(3) Uani 1 1 d .
N1 N 0.1182(2) 0.6068(2) 0.7163(2) 0.0239(10) Uani 1 1 d .
N2 N 0.2071(2) 0.6291(2) 0.6160(2) 0.0232(10) Uani 1 1 d .
N3 N 0.2056(2) 0.1261(2) 0.8391(2) 0.0264(10) Uani 1 1 d .
N4 N 0.1165(2) 0.0952(2) 0.7310(2) 0.0280(10) Uani 1 1 d .
O2 O 0.38495(18) 0.04408(18) 0.7439(2) 0.0319(9) Uani 1 1 d .
O1 O 0.38536(17) 0.54144(18) 0.7296(2) 0.0313(9) Uani 1 1 d .
C1 C 0.0764(2) 0.5957(3) 0.7655(3) 0.0271(12) Uani 1 1 d .
C2 C 0.0042(3) 0.6059(3) 0.7571(3) 0.0330(14) Uani 1 1 d .
H2A H -0.0245 0.5990 0.7940 0.040 Uiso 1 1 calc R
C3 C -0.0251(3) 0.6258(3) 0.6960(3) 0.0343(14) Uani 1 1 d .
H3A H -0.0741 0.6335 0.6904 0.041 Uiso 1 1 calc R
C4 C 0.0176(3) 0.6347(3) 0.6414(3) 0.0280(12) Uani 1 1 d .
C5 C 0.0898(3) 0.6264(2) 0.6539(3) 0.0240(12) Uani 1 1 d .
C6 C -0.0092(3) 0.6521(3) 0.5747(3) 0.0339(14) Uani 1 1 d .
H6A H -0.0582 0.6578 0.5658 0.041 Uiso 1 1 calc R
C7 C 0.0348(3) 0.6605(3) 0.5240(3) 0.0352(14) Uani 1 1 d .
H7A H 0.0161 0.6719 0.4800 0.042 Uiso 1 1 calc R
C8 C 0.1362(3) 0.6367(2) 0.6007(3) 0.0243(12) Uani 1 1 d .
C9 C 0.1077(3) 0.6525(3) 0.5357(3) 0.0302(13) Uani 1 1 d .
C10 C 0.1563(3) 0.6614(3) 0.4849(3) 0.0347(14) Uani 1 1 d .
H10A H 0.1403 0.6728 0.4400 0.042 Uiso 1 1 calc R
C11 C 0.2254(3) 0.6535(3) 0.5008(3) 0.0354(14) Uani 1 1 d .
H11A H 0.2577 0.6591 0.4666 0.042 Uiso 1 1 calc R
C12 C 0.2507(3) 0.6371(3) 0.5668(3) 0.0289(13) Uani 1 1 d .
C13 C 0.1067(3) 0.5693(3) 0.8316(3) 0.0355(14) Uani 1 1 d .
H13A H 0.1580 0.5694 0.8315 0.053 Uiso 1 1 calc R
H13B H 0.0902 0.5239 0.8379 0.053 Uiso 1 1 calc R
H13C H 0.0919 0.5972 0.8686 0.053 Uiso 1 1 calc R
C14 C 0.3265(3) 0.6278(3) 0.5831(3) 0.0392(15) Uani 1 1 d .
H14A H 0.3342 0.6140 0.6305 0.059 Uiso 1 1 calc R
H14B H 0.3512 0.6696 0.5761 0.059 Uiso 1 1 calc R
H14C H 0.3445 0.5936 0.5536 0.059 Uiso 1 1 calc R
C15 C 0.3259(3) 0.4527(3) 0.6675(3) 0.0287(13) Uani 1 1 d .
C16 C 0.3872(3) 0.4863(3) 0.6872(3) 0.0347(14) Uani 1 1 d .
C17 C 0.4509(3) 0.4678(3) 0.6639(3) 0.0469(17) Uani 1 1 d .
H17A H 0.4920 0.4923 0.6768 0.056 Uiso 1 1 calc R
C18 C 0.4548(3) 0.4145(3) 0.6224(4) 0.0530(19) Uani 1 1 d .
H18A H 0.4982 0.4027 0.6048 0.064 Uiso 1 1 calc R
C19 C 0.3951(3) 0.3772(3) 0.6057(3) 0.0497(17) Uani 1 1 d .
H19A H 0.3985 0.3379 0.5795 0.060 Uiso 1 1 calc R
C20 C 0.3313(3) 0.3969(3) 0.6269(3) 0.0363(14) Uani 1 1 d .
H20A H 0.2904 0.3723 0.6138 0.044 Uiso 1 1 calc R
C21 C 0.2154(2) 0.4193(3) 0.7526(3) 0.0258(12) Uani 1 1 d .
C22 C 0.1843(3) 0.3594(3) 0.7312(3) 0.0310(14) Uani 1 1 d .
H22A H 0.1759 0.3505 0.6843 0.037 Uiso 1 1 calc R
C23 C 0.1658(3) 0.3128(3) 0.7793(3) 0.0376(15) Uani 1 1 d .
H23A H 0.1436 0.2726 0.7652 0.045 Uiso 1 1 calc R
C24 C 0.1800(3) 0.3251(3) 0.8476(4) 0.0441(17) Uani 1 1 d .
H24A H 0.1681 0.2931 0.8801 0.053 Uiso 1 1 calc R
C25 C 0.2112(3) 0.3835(3) 0.8684(3) 0.0393(15) Uani 1 1 d .
H25A H 0.2213 0.3914 0.9153 0.047 Uiso 1 1 calc R
C26 C 0.2278(3) 0.4306(3) 0.8216(3) 0.0321(14) Uani 1 1 d .
H26A H 0.2480 0.4714 0.8367 0.039 Uiso 1 1 calc R
C27 C 0.1819(3) 0.4698(3) 0.6184(3) 0.0291(13) Uani 1 1 d .
C28 C 0.1102(3) 0.4640(3) 0.6265(3) 0.0336(14) Uani 1 1 d .
H28A H 0.0943 0.4595 0.6708 0.040 Uiso 1 1 calc R
C29 C 0.0622(3) 0.4646(3) 0.5724(3) 0.0413(16) Uani 1 1 d .
H29A H 0.0135 0.4609 0.5791 0.050 Uiso 1 1 calc R
C30 C 0.0858(4) 0.4708(3) 0.5067(4) 0.0509(19) Uani 1 1 d .
H30A H 0.0529 0.4714 0.4688 0.061 Uiso 1 1 calc R
C31 C 0.1565(4) 0.4758(3) 0.4969(3) 0.0485(17) Uani 1 1 d .
H31A H 0.1724 0.4796 0.4525 0.058 Uiso 1 1 calc R
C32 C 0.2044(3) 0.4754(3) 0.5532(3) 0.0387(15) Uani 1 1 d .
H32A H 0.2531 0.4790 0.5467 0.046 Uiso 1 1 calc R
C33 C 0.3497(3) 0.5764(2) 0.8366(3) 0.0302(13) Uani 1 1 d .
C34 C 0.3835(3) 0.5287(3) 0.7979(3) 0.0316(14) Uani 1 1 d .
C35 C 0.4139(3) 0.4720(3) 0.8288(3) 0.0359(15) Uani 1 1 d .
H35A H 0.4374 0.4404 0.8026 0.043 Uiso 1 1 calc R
C36 C 0.4094(3) 0.4628(3) 0.8969(3) 0.0432(16) Uani 1 1 d .
H36A H 0.4292 0.4244 0.9181 0.052 Uiso 1 1 calc R
C37 C 0.3761(3) 0.5093(3) 0.9346(3) 0.0411(16) Uani 1 1 d .
H37A H 0.3737 0.5028 0.9819 0.049 Uiso 1 1 calc R
C38 C 0.3467(3) 0.5643(3) 0.9052(3) 0.0362(15) Uani 1 1 d .
H38A H 0.3235 0.5951 0.9324 0.043 Uiso 1 1 calc R
C39 C 0.3709(3) 0.6964(3) 0.7593(3) 0.0262(12) Uani 1 1 d .
C40 C 0.3490(3) 0.7460(3) 0.7151(3) 0.0360(14) Uani 1 1 d .
H40A H 0.3015 0.7475 0.6984 0.043 Uiso 1 1 calc R
C41 C 0.3956(3) 0.7937(3) 0.6949(3) 0.0418(16) Uani 1 1 d .
H41A H 0.3802 0.8278 0.6645 0.050 Uiso 1 1 calc R
C42 C 0.4650(3) 0.7909(3) 0.7195(3) 0.0432(17) Uani 1 1 d .
H42A H 0.4971 0.8239 0.7070 0.052 Uiso 1 1 calc R
C43 C 0.4871(3) 0.7410(3) 0.7614(4) 0.0449(17) Uani 1 1 d .
H43A H 0.5351 0.7384 0.7764 0.054 Uiso 1 1 calc R
C44 C 0.4408(3) 0.6937(3) 0.7827(3) 0.0395(15) Uani 1 1 d .
H44A H 0.4567 0.6597 0.8130 0.047 Uiso 1 1 calc R
C45 C 0.2711(3) 0.6957(3) 0.8550(3) 0.0301(13) Uani 1 1 d .
C46 C 0.2008(3) 0.7157(3) 0.8496(3) 0.0351(14) Uani 1 1 d .
H46A H 0.1703 0.6996 0.8137 0.042 Uiso 1 1 calc R
C47 C 0.1761(4) 0.7590(3) 0.8968(4) 0.0515(18) Uani 1 1 d .
H47A H 0.1284 0.7723 0.8928 0.062 Uiso 1 1 calc R
C48 C 0.2192(4) 0.7833(3) 0.9495(4) 0.0515(19) Uani 1 1 d .
H48A H 0.2014 0.8129 0.9816 0.062 Uiso 1 1 calc R
C49 C 0.2873(4) 0.7643(3) 0.9548(3) 0.0494(17) Uani 1 1 d .
H49A H 0.3173 0.7804 0.9911 0.059 Uiso 1 1 calc R
C50 C 0.3137(3) 0.7214(3) 0.9072(3) 0.0424(15) Uani 1 1 d .
H50A H 0.3618 0.7096 0.9109 0.051 Uiso 1 1 calc R
C51 C 0.2502(3) 0.1385(3) 0.8929(3) 0.0317(13) Uani 1 1 d .
C52 C 0.2247(4) 0.1567(3) 0.9553(4) 0.0500(18) Uani 1 1 d .
H52A H 0.2566 0.1660 0.9927 0.060 Uiso 1 1 calc R
C53 C 0.1543(4) 0.1611(3) 0.9625(3) 0.0509(19) Uani 1 1 d .
H53A H 0.1376 0.1735 1.0050 0.061 Uiso 1 1 calc R
C54 C 0.1070(3) 0.1477(3) 0.9088(3) 0.0377(15) Uani 1 1 d .
C55 C 0.1353(3) 0.1307(3) 0.8464(3) 0.0303(13) Uani 1 1 d .
C56 C 0.0334(4) 0.1507(3) 0.9133(4) 0.0511(18) Uani 1 1 d .
H56A H 0.0147 0.1626 0.9550 0.061 Uiso 1 1 calc R
C57 C -0.0105(3) 0.1371(3) 0.8593(4) 0.0489(18) Uani 1 1 d .
H57A H -0.0596 0.1393 0.8638 0.059 Uiso 1 1 calc R
C58 C 0.0884(3) 0.1154(2) 0.7891(3) 0.0300(14) Uani 1 1 d .
C59 C 0.0151(3) 0.1195(3) 0.7960(3) 0.0390(16) Uani 1 1 d .
C60 C -0.0271(3) 0.1034(3) 0.7382(4) 0.0446(17) Uani 1 1 d .
H60A H -0.0765 0.1074 0.7392 0.054 Uiso 1 1 calc R
C61 C 0.0007(3) 0.0827(3) 0.6817(3) 0.0431(16) Uani 1 1 d .
H61A H -0.0290 0.0709 0.6434 0.052 Uiso 1 1 calc R
C62 C 0.0747(3) 0.0782(3) 0.6787(3) 0.0342(14) Uani 1 1 d .
C63 C 0.3259(3) 0.1308(3) 0.8843(3) 0.0481(17) Uani 1 1 d .
H63A H 0.3332 0.1165 0.8379 0.072 Uiso 1 1 calc R
H63B H 0.3453 0.0976 0.9162 0.072 Uiso 1 1 calc R
H63C H 0.3496 0.1733 0.8929 0.072 Uiso 1 1 calc R
C64 C 0.1057(3) 0.0526(3) 0.6166(3) 0.0436(16) Uani 1 1 d .
H64A H 0.1567 0.0577 0.6210 0.065 Uiso 1 1 calc R
H64B H 0.0869 0.0776 0.5771 0.065 Uiso 1 1 calc R
H64C H 0.0939 0.0056 0.6107 0.065 Uiso 1 1 calc R
C65 C 0.3454(3) 0.0762(3) 0.6341(3) 0.0291(13) Uani 1 1 d .
C66 C 0.3826(3) 0.0309(3) 0.6756(3) 0.0296(13) Uani 1 1 d .
C67 C 0.4145(3) -0.0243(3) 0.6488(3) 0.0366(15) Uani 1 1 d .
H67A H 0.4394 -0.0549 0.6777 0.044 Uiso 1 1 calc R
C68 C 0.4096(3) -0.0340(3) 0.5797(3) 0.0398(16) Uani 1 1 d .
H68A H 0.4319 -0.0712 0.5609 0.048 Uiso 1 1 calc R
C69 C 0.3728(3) 0.0094(3) 0.5377(3) 0.0385(15) Uani 1 1 d .
H69A H 0.3690 0.0017 0.4902 0.046 Uiso 1 1 calc R
C70 C 0.3415(3) 0.0640(3) 0.5645(3) 0.0338(14) Uani 1 1 d .
H70A H 0.3167 0.0941 0.5350 0.041 Uiso 1 1 calc R
C71 C 0.3622(3) 0.1972(2) 0.7127(3) 0.0268(12) Uani 1 1 d .
C72 C 0.4325(3) 0.1954(3) 0.6981(3) 0.0390(15) Uani 1 1 d .
H72A H 0.4489 0.1620 0.6692 0.047 Uiso 1 1 calc R
C73 C 0.4784(3) 0.2427(3) 0.7261(3) 0.0469(17) Uani 1 1 d .
H73A H 0.5266 0.2411 0.7169 0.056 Uiso 1 1 calc R
C74 C 0.4545(3) 0.2918(3) 0.7669(3) 0.0425(16) Uani 1 1 d .
H74A H 0.4858 0.3243 0.7859 0.051 Uiso 1 1 calc R
C75 C 0.3845(3) 0.2934(3) 0.7800(3) 0.0432(16) Uani 1 1 d .
H75A H 0.3675 0.3277 0.8075 0.052 Uiso 1 1 calc R
C76 C 0.3398(3) 0.2466(3) 0.7540(3) 0.0351(14) Uani 1 1 d .
H76A H 0.2920 0.2479 0.7646 0.042 Uiso 1 1 calc R
C77 C 0.2558(3) 0.1918(3) 0.6088(3) 0.0309(13) Uani 1 1 d .
C78 C 0.2940(3) 0.2200(3) 0.5584(3) 0.0349(14) Uani 1 1 d .
H78A H 0.3421 0.2094 0.5560 0.042 Uiso 1 1 calc R
C79 C 0.2628(3) 0.2631(3) 0.5120(3) 0.0496(17) Uani 1 1 d .
H79A H 0.2893 0.2814 0.4774 0.060 Uiso 1 1 calc R
C80 C 0.1932(3) 0.2798(3) 0.5153(3) 0.0440(16) Uani 1 1 d .
H80A H 0.1718 0.3096 0.4831 0.053 Uiso 1 1 calc R
C81 C 0.1545(3) 0.2528(3) 0.5660(3) 0.0435(15) Uani 1 1 d .
H81A H 0.1068 0.2649 0.5691 0.052 Uiso 1 1 calc R
C82 C 0.1859(3) 0.2082(3) 0.6120(3) 0.0307(13) Uani 1 1 d .
H82A H 0.1591 0.1889 0.6458 0.037 Uiso 1 1 calc R
C83 C 0.3322(3) -0.0467(3) 0.8023(3) 0.0305(13) Uani 1 1 d .
C84 C 0.3911(3) -0.0113(3) 0.7879(3) 0.0346(14) Uani 1 1 d .
C85 C 0.4571(3) -0.0263(3) 0.8156(3) 0.0485(17) Uani 1 1 d .
H85A H 0.4965 -0.0004 0.8052 0.058 Uiso 1 1 calc R
C86 C 0.4645(4) -0.0808(4) 0.8595(4) 0.063(2) Uani 1 1 d .
H86A H 0.5091 -0.0911 0.8804 0.076 Uiso 1 1 calc R
C87 C 0.4086(4) -0.1188(3) 0.8721(3) 0.0524(18) Uani 1 1 d .
H87A H 0.4147 -0.1569 0.8999 0.063 Uiso 1 1 calc R
C88 C 0.3419(3) -0.1023(3) 0.8447(3) 0.0386(15) Uani 1 1 d .
H88A H 0.3028 -0.1288 0.8547 0.046 Uiso 1 1 calc R
C89 C 0.1888(3) -0.0339(2) 0.8395(3) 0.0338(14) Uani 1 1 d .
C90 C 0.1171(3) -0.0403(3) 0.8249(3) 0.0381(15) Uani 1 1 d .
H90A H 0.1001 -0.0464 0.7792 0.046 Uiso 1 1 calc R
C91 C 0.0701(3) -0.0379(3) 0.8752(4) 0.0518(19) Uani 1 1 d .
H91A H 0.0212 -0.0415 0.8641 0.062 Uiso 1 1 calc R
C92 C 0.0943(4) -0.0305(3) 0.9412(4) 0.055(2) Uani 1 1 d .
H92A H 0.0620 -0.0291 0.9759 0.066 Uiso 1 1 calc R
C93 C 0.1653(4) -0.0248(3) 0.9580(3) 0.0522(18) Uani 1 1 d .
H93A H 0.1816 -0.0200 1.0041 0.063 Uiso 1 1 calc R
C94 C 0.2134(4) -0.0262(3) 0.9069(3) 0.0447(16) Uani 1 1 d .
H94A H 0.2622 -0.0219 0.9181 0.054 Uiso 1 1 calc R
C95 C 0.2194(3) -0.0863(3) 0.7090(3) 0.0313(14) Uani 1 1 d .
C96 C 0.1899(3) -0.1465(3) 0.7285(3) 0.0374(15) Uani 1 1 d .
H96A H 0.1834 -0.1549 0.7749 0.045 Uiso 1 1 calc R
C97 C 0.1704(3) -0.1937(3) 0.6803(3) 0.0390(15) Uani 1 1 d .
H97A H 0.1490 -0.2336 0.6938 0.047 Uiso 1 1 calc R
C98 C 0.1818(3) -0.1833(3) 0.6130(4) 0.0459(17) Uani 1 1 d .
H98A H 0.1690 -0.2164 0.5805 0.055 Uiso 1 1 calc R
C99 C 0.2123(3) -0.1239(3) 0.5925(3) 0.0394(15) Uani 1 1 d .
H99A H 0.2202 -0.1163 0.5462 0.047 Uiso 1 1 calc R
C100 C 0.2308(3) -0.0763(3) 0.6413(3) 0.0335(14) Uani 1 1 d .
H10B H 0.2516 -0.0361 0.6278 0.040 Uiso 1 1 calc R
C101 C 0.2936(2) 0.7035(3) 0.2863(3) 0.0262(12) Uani 1 1 d .
C102 C 0.3356(2) 0.6501(3) 0.3085(3) 0.0283(13) Uani 1 1 d .
H10C H 0.3345 0.6106 0.2824 0.034 Uiso 1 1 calc R
C103 C 0.3784(2) 0.6528(3) 0.3669(3) 0.0261(12) Uani 1 1 d .
C104 C 0.3823(3) 0.7094(3) 0.4068(3) 0.0319(14) Uani 1 1 d .
H10D H 0.4113 0.7112 0.4474 0.038 Uiso 1 1 calc R
C105 C 0.3421(3) 0.7633(3) 0.3850(3) 0.0335(14) Uani 1 1 d .
C106 C 0.2991(3) 0.7602(3) 0.3270(3) 0.0334(14) Uani 1 1 d .
H10E H 0.2720 0.7981 0.3139 0.040 Uiso 1 1 calc R
C107 C 0.4180(3) 0.5931(4) 0.3890(3) 0.0418(14) Uani 1 1 d .
F1 F 0.3794(2) 0.55287(19) 0.4269(2) 0.0671(12) Uani 1 1 d .
F2 F 0.43720(16) 0.55523(17) 0.33802(18) 0.0461(9) Uani 1 1 d .
F3 F 0.4772(2) 0.6064(2) 0.4255(2) 0.0792(14) Uani 1 1 d .
C108 C 0.3453(4) 0.8244(4) 0.4282(5) 0.060(2) Uani 1 1 d .
F4 F 0.3558(5) 0.8814(3) 0.3878(4) 0.076(2) Uani 0.681(6) 1 d PU
F5 F 0.3988(7) 0.8294(4) 0.4686(5) 0.105(4) Uani 0.681(6) 1 d PU
F6 F 0.2876(5) 0.8380(5) 0.4532(6) 0.114(4) Uani 0.681(6) 1 d PU
F4' F 0.3320(11) 0.8039(7) 0.4962(8) 0.076(2) Uani 0.319(6) 1 d PU
F5' F 0.2978(17) 0.8653(9) 0.4174(13) 0.105(4) Uani 0.319(6) 1 d PU
F6' F 0.4006(14) 0.8496(13) 0.4387(17) 0.114(4) Uani 0.319(6) 1 d PU
C109 C 0.3060(3) 0.7381(3) 0.1632(3) 0.0293(13) Uani 1 1 d .
C110 C 0.3589(3) 0.6994(3) 0.1386(3) 0.0340(14) Uani 1 1 d .
H11B H 0.3572 0.6528 0.1449 0.041 Uiso 1 1 calc R
C111 C 0.4134(3) 0.7260(3) 0.1053(3) 0.0400(15) Uani 1 1 d .
C112 C 0.4161(3) 0.7923(4) 0.0939(3) 0.0438(17) Uani 1 1 d .
H11C H 0.4534 0.8112 0.0707 0.053 Uiso 1 1 calc R
C113 C 0.3632(3) 0.8318(3) 0.1169(3) 0.0348(14) Uani 1 1 d .
C114 C 0.3100(3) 0.8055(3) 0.1516(3) 0.0302(13) Uani 1 1 d .
H11D H 0.2752 0.8340 0.1680 0.036 Uiso 1 1 calc R
C115 C 0.4682(4) 0.6805(4) 0.0805(4) 0.060(2) Uani 1 1 d .
F7 F 0.4429(2) 0.6367(3) 0.0385(3) 0.112(2) Uani 1 1 d .
F8 F 0.4986(3) 0.6432(3) 0.1312(3) 0.0945(17) Uani 1 1 d .
F9 F 0.52166(19) 0.7113(2) 0.0569(2) 0.0750(13) Uani 1 1 d .
C116 C 0.3643(4) 0.9050(4) 0.1030(4) 0.058(2) Uani 1 1 d .
F10 F 0.3166(5) 0.9209(3) 0.0500(5) 0.111(3) Uani 0.781(7) 1 d P
F11 F 0.4222(4) 0.9306(4) 0.0841(5) 0.088(3) Uani 0.781(7) 1 d P
F12 F 0.3427(5) 0.9425(3) 0.1514(4) 0.086(3) Uani 0.781(7) 1 d P
F10' F 0.4128(18) 0.9276(11) 0.1586(16) 0.111(3) Uani 0.219(7) 1 d P
F11' F 0.3149(15) 0.9345(13) 0.105(3) 0.088(3) Uani 0.219(7) 1 d P
F12' F 0.407(2) 0.9176(16) 0.0574(19) 0.086(3) Uani 0.219(7) 1 d P
C117 C 0.1761(3) 0.7463(3) 0.2135(3) 0.0243(12) Uani 1 1 d .
C118 C 0.1384(3) 0.7540(3) 0.2710(3) 0.0264(12) Uani 1 1 d .
H11E H 0.1586 0.7392 0.3134 0.032 Uiso 1 1 calc R
C119 C 0.0723(3) 0.7826(3) 0.2685(3) 0.0304(13) Uani 1 1 d .
C120 C 0.0408(3) 0.8044(3) 0.2078(3) 0.0285(13) Uani 1 1 d .
H12A H -0.0044 0.8242 0.2063 0.034 Uiso 1 1 calc R
C121 C 0.0764(2) 0.7968(3) 0.1494(3) 0.0257(12) Uani 1 1 d .
C122 C 0.1425(3) 0.7686(3) 0.1529(3) 0.0258(12) Uani 1 1 d .
H12B H 0.1662 0.7642 0.1123 0.031 Uiso 1 1 calc R
C123 C 0.0348(3) 0.7920(3) 0.3310(4) 0.0467(17) Uani 1 1 d .
F13 F -0.0251(7) 0.7511(9) 0.3279(6) 0.101(3) Uani 0.562(6) 1 d P
F14 F 0.0087(10) 0.8482(7) 0.3373(7) 0.096(6) Uani 0.562(6) 1 d P
F15 F 0.0690(7) 0.7727(10) 0.3861(5) 0.101(6) Uani 0.562(6) 1 d P
F13' F 0.0706(9) 0.8394(11) 0.3731(10) 0.101(3) Uani 0.438(6) 1 d P
F14' F 0.0326(14) 0.7426(9) 0.3692(10) 0.096(6) Uani 0.438(6) 1 d P
F15' F -0.0226(11) 0.8207(15) 0.3297(9) 0.101(6) Uani 0.438(6) 1 d P
C124 C 0.0446(3) 0.8199(3) 0.0840(3) 0.0382(15) Uani 1 1 d .
F16 F 0.0567(3) 0.7769(3) 0.0343(3) 0.0524(14) Uani 0.877(12) 1 d P
F17 F 0.0741(5) 0.8755(3) 0.0639(3) 0.070(2) Uani 0.877(12) 1 d P
F18 F -0.0223(4) 0.8275(6) 0.0824(6) 0.095(4) Uani 0.877(12) 1 d P
F16' F 0.028(3) 0.8884(18) 0.0818(17) 0.0524(14) Uani 0.123(12) 1 d P
F17' F -0.026(5) 0.813(3) 0.080(5) 0.070(2) Uani 0.123(12) 1 d P
F18' F 0.074(2) 0.809(4) 0.026(2) 0.095(4) Uani 0.123(12) 1 d P
C125 C 0.2260(2) 0.6309(3) 0.1849(3) 0.0274(12) Uani 1 1 d .
C126 C 0.2082(3) 0.5784(3) 0.2263(3) 0.0292(13) Uani 1 1 d .
H12C H 0.2149 0.5835 0.2739 0.035 Uiso 1 1 calc R
C127 C 0.1815(3) 0.5195(3) 0.2014(3) 0.0321(14) Uani 1 1 d .
C128 C 0.1691(3) 0.5100(3) 0.1333(3) 0.0375(15) Uani 1 1 d .
H12D H 0.1504 0.4693 0.1161 0.045 Uiso 1 1 calc R
C129 C 0.1846(3) 0.5611(3) 0.0902(3) 0.0330(14) Uani 1 1 d .
C130 C 0.2131(3) 0.6197(3) 0.1150(3) 0.0308(13) Uani 1 1 d .
H13D H 0.2244 0.6535 0.0840 0.037 Uiso 1 1 calc R
C131 C 0.1623(3) 0.4655(3) 0.2478(4) 0.0459(17) Uani 1 1 d .
F19 F 0.1769(3) 0.4790(2) 0.3127(2) 0.1027(19) Uani 1 1 d .
F20 F 0.09445(19) 0.4515(2) 0.2433(2) 0.0678(12) Uani 1 1 d .
F21 F 0.1944(2) 0.4085(2) 0.2350(3) 0.0823(15) Uani 1 1 d .
C132 C 0.1672(4) 0.5517(4) 0.0165(4) 0.0542(19) Uani 1 1 d .
F22 F 0.1020(4) 0.5419(9) 0.0010(3) 0.125(4) Uani 0.770(7) 1 d P
F23 F 0.2035(7) 0.5022(5) -0.0091(4) 0.112(3) Uani 0.770(7) 1 d P
F24 F 0.1897(5) 0.6027(4) -0.0226(3) 0.077(2) Uani 0.770(7) 1 d P
F22' F 0.2098(16) 0.559(4) -0.0198(14) 0.125(4) Uani 0.230(7) 1 d P
F23' F 0.119(2) 0.6002(15) -0.0049(12) 0.112(3) Uani 0.230(7) 1 d P
F24' F 0.141(2) 0.4984(12) 0.0000(12) 0.077(2) Uani 0.230(7) 1 d P
C133 C 0.3020(3) 0.2323(3) 0.3184(3) 0.0266(12) Uani 1 1 d .
C134 C 0.3075(3) 0.2996(3) 0.3315(3) 0.0297(13) Uani 1 1 d .
H13E H 0.2732 0.3285 0.3112 0.036 Uiso 1 1 calc R
C135 C 0.3613(3) 0.3266(3) 0.3732(3) 0.0311(14) Uani 1 1 d .
C136 C 0.4122(3) 0.2861(3) 0.4035(3) 0.0396(16) Uani 1 1 d .
H13F H 0.4492 0.3041 0.4319 0.047 Uiso 1 1 calc R
C137 C 0.4080(3) 0.2188(3) 0.3914(3) 0.0384(15) Uani 1 1 d .
C138 C 0.3539(3) 0.1930(3) 0.3501(3) 0.0312(13) Uani 1 1 d .
H13G H 0.3520 0.1465 0.3430 0.037 Uiso 1 1 calc R
C139 C 0.3638(3) 0.3996(3) 0.3859(4) 0.0448(17) Uani 1 1 d .
F25 F 0.4219(2) 0.4205(2) 0.4137(3) 0.0871(16) Uani 1 1 d .
F26 F 0.3139(2) 0.4193(2) 0.4259(3) 0.0899(16) Uani 1 1 d .
F27 F 0.3505(3) 0.4346(2) 0.3303(2) 0.0913(17) Uani 1 1 d .
C140 C 0.4619(4) 0.1740(4) 0.4231(5) 0.068(3) Uani 1 1 d .
F28 F 0.4959(3) 0.1363(3) 0.3696(4) 0.128(2) Uani 1 1 d .
F29 F 0.4416(2) 0.1228(3) 0.4490(3) 0.130(3) Uani 1 1 d .
F30 F 0.51899(19) 0.2000(2) 0.4442(2) 0.0789(14) Uani 1 1 d .
C141 C 0.2898(3) 0.2053(2) 0.1928(3) 0.0234(12) Uani 1 1 d .
C142 C 0.2933(3) 0.2638(3) 0.1551(3) 0.0317(13) Uani 1 1 d .
H14D H 0.2660 0.3007 0.1675 0.038 Uiso 1 1 calc R
C143 C 0.3347(3) 0.2700(3) 0.1010(3) 0.0352(14) Uani 1 1 d .
C144 C 0.3752(3) 0.2180(3) 0.0814(3) 0.0361(14) Uani 1 1 d .
H14E H 0.4036 0.2224 0.0438 0.043 Uiso 1 1 calc R
C145 C 0.3740(3) 0.1592(3) 0.1171(3) 0.0350(14) Uani 1 1 d .
C146 C 0.3317(3) 0.1534(3) 0.1712(3) 0.0302(13) Uani 1 1 d .
H14F H 0.3311 0.1124 0.1947 0.036 Uiso 1 1 calc R
C147 C 0.3340(4) 0.3338(4) 0.0628(5) 0.062(2) Uani 1 1 d .
F31 F 0.2753(6) 0.3432(5) 0.0276(6) 0.130(5) Uani 0.720(6) 1 d PU
F32 F 0.3867(7) 0.3418(5) 0.0240(5) 0.115(4) Uani 0.720(6) 1 d PU
F33 F 0.3430(5) 0.3874(3) 0.1035(3) 0.080(2) Uani 0.720(6) 1 d PU
F31' F 0.393(2) 0.3559(17) 0.052(2) 0.130(5) Uani 0.280(6) 1 d PU
F32' F 0.2779(19) 0.3682(12) 0.0596(16) 0.115(4) Uani 0.280(6) 1 d PU
F33' F 0.3262(14) 0.3170(7) -0.0089(9) 0.080(2) Uani 0.280(6) 1 d PU
C148 C 0.41720(14) 0.09935(12) 0.09587(13) 0.0583(19) Uani 1 1 d .
F34 F 0.47445(19) 0.12054(12) 0.0669(2) 0.109(2) Uani 0.964(5) 1 calc PR
F35 F 0.37867(17) 0.06235(17) 0.05180(16) 0.094(2) Uani 0.964(5) 1 calc PR
F36 F 0.43604(15) 0.06312(13) 0.15045(13) 0.0518(12) Uani 0.964(5) 1 calc PR
F34' F 0.38499(13) 0.04347(12) 0.11253(18) 0.109(2) Uani 0.036(5) 1 calc PR
F35' F 0.48077(12) 0.10166(13) 0.12764(19) 0.094(2) Uani 0.036(5) 1 calc PR
F36' F 0.4234(2) 0.10089(17) 0.02899(14) 0.0518(12) Uani 0.036(5) 1 calc PR
C149 C 0.2215(2) 0.1265(3) 0.2798(3) 0.0254(12) Uani 1 1 d .
C150 C 0.2144(2) 0.1050(3) 0.3462(3) 0.0305(13) Uani 1 1 d .
H15A H 0.2304 0.1330 0.3824 0.037 Uiso 1 1 calc R
C151 C 0.1848(3) 0.0441(3) 0.3615(3) 0.0382(15) Uani 1 1 d .
C152 C 0.1603(3) 0.0027(3) 0.3093(4) 0.0430(18) Uani 1 1 d .
H15B H 0.1398 -0.0387 0.3192 0.052 Uiso 1 1 calc R
C153 C 0.1658(3) 0.0221(3) 0.2433(3) 0.0370(15) Uani 1 1 d .
C154 C 0.1965(2) 0.0826(3) 0.2291(3) 0.0300(13) Uani 1 1 d .
H15C H 0.2007 0.0947 0.1831 0.036 Uiso 1 1 calc R
C155 C 0.1765(3) 0.0237(4) 0.4316(4) 0.0500(19) Uani 1 1 d .
F37 F 0.1156(2) -0.0008(3) 0.4432(2) 0.0987(18) Uani 1 1 d .
F38 F 0.2256(2) -0.0160(3) 0.4559(2) 0.0929(16) Uani 1 1 d .
F39 F 0.1823(2) 0.0763(3) 0.4768(2) 0.0793(14) Uani 1 1 d .
C156 C 0.1382(4) -0.0219(4) 0.1879(4) 0.057(2) Uani 1 1 d .
F40 F 0.1746(3) -0.0775(4) 0.1853(5) 0.111(3) Uani 0.883(11) 1 d P
F41 F 0.1389(6) 0.0059(5) 0.1271(4) 0.126(5) Uani 0.883(11) 1 d P
F42 F 0.0736(3) -0.0411(5) 0.1939(5) 0.059(2) Uani 0.883(11) 1 d P
F40' F 0.114(4) 0.013(4) 0.131(6) 0.111(3) Uani 0.117(11) 1 d P
F41' F 0.077(6) -0.046(5) 0.205(5) 0.126(5) Uani 0.117(11) 1 d P
F42' F 0.1846(18) -0.035(3) 0.151(2) 0.059(2) Uani 0.117(11) 1 d P
C157 C 0.1724(3) 0.2424(2) 0.2515(3) 0.0257(12) Uani 1 1 d .
C158 C 0.1390(3) 0.2719(3) 0.3051(3) 0.0266(12) Uani 1 1 d .
H15D H 0.1616 0.2713 0.3492 0.032 Uiso 1 1 calc R
C159 C 0.0739(3) 0.3020(3) 0.2953(3) 0.0303(13) Uani 1 1 d .
C160 C 0.0396(3) 0.3039(3) 0.2315(3) 0.0311(13) Uani 1 1 d .
H16A H -0.0044 0.3254 0.2244 0.037 Uiso 1 1 calc R
C161 C 0.0715(3) 0.2734(3) 0.1783(3) 0.0309(13) Uani 1 1 d .
C162 C 0.1355(3) 0.2442(3) 0.1889(3) 0.0269(12) Uani 1 1 d .
H16B H 0.1559 0.2240 0.1514 0.032 Uiso 1 1 calc R
C163 C 0.0419(3) 0.3349(4) 0.3531(4) 0.0443(17) Uani 1 1 d .
F43 F 0.0505(14) 0.3040(11) 0.4111(10) 0.075(3) Uani 0.306(15) 1 d PU
F44 F -0.0101(13) 0.3722(17) 0.3345(14) 0.099(4) Uani 0.306(15) 1 d PU
F45 F 0.0854(16) 0.3808(11) 0.3809(13) 0.097(4) Uani 0.306(15) 1 d PU
F43' F -0.0027(6) 0.3851(4) 0.3356(5) 0.075(3) Uani 0.694(15) 1 d PU
F44' F 0.0892(5) 0.3694(6) 0.3906(6) 0.099(4) Uani 0.694(15) 1 d PU
F45' F 0.0047(8) 0.2965(3) 0.3878(6) 0.097(4) Uani 0.694(15) 1 d PU
C164 C 0.0373(3) 0.2732(3) 0.1102(4) 0.0462(17) Uani 1 1 d .
F46 F 0.0819(2) 0.2806(3) 0.0613(2) 0.0912(17) Uani 1 1 d .
F47 F 0.0041(3) 0.2173(2) 0.0942(2) 0.0879(17) Uani 1 1 d .
F48 F -0.01024(18) 0.32091(17) 0.09906(18) 0.0499(10) Uani 1 1 d .
B1 B 0.2500(3) 0.7041(3) 0.2124(3) 0.0235(13) Uani 1 1 d .
B2 B 0.2462(3) 0.2015(3) 0.2616(3) 0.0244(13) Uani 1 1 d .

loop_
_atom_site_aniso_label
_atom_site_aniso_U_11
_atom_site_aniso_U_22
_atom_site_aniso_U_33
_atom_site_aniso_U_23
_atom_site_aniso_U_13
_atom_site_aniso_U_12
Cu1 0.0202(3) 0.0259(3) 0.0288(4) -0.0007(3) 0.0005(2) -0.0002(3)
Cu2 0.0214(3) 0.0256(3) 0.0288(4) 0.0023(3) 0.0064(3) 0.0002(3)
P1 0.0252(7) 0.0235(7) 0.0271(8) -0.0017(6) 0.0017(6) -0.0005(6)
P2 0.0223(7) 0.0236(7) 0.0327(9) 0.0001(6) -0.0003(6) 0.0001(6)
P3 0.0217(7) 0.0253(8) 0.0314(9) 0.0010(6) 0.0066(6) 0.0006(6)
P4 0.0274(7) 0.0243(8) 0.0330(9) 0.0020(6) 0.0052(6) 0.0000(6)
N1 0.020(2) 0.024(3) 0.028(3) -0.0012(19) 0.0023(19) -0.0006(18)
N2 0.022(2) 0.024(2) 0.024(3) -0.0024(19) 0.0058(18) -0.0059(18)
N3 0.030(2) 0.018(2) 0.033(3) -0.0004(19) 0.008(2) -0.0024(19)
N4 0.030(2) 0.022(2) 0.032(3) 0.003(2) 0.006(2) -0.003(2)
O2 0.030(2) 0.027(2) 0.039(3) 0.0004(18) 0.0034(17) -0.0013(16)
O1 0.025(2) 0.027(2) 0.042(3) -0.0005(18) 0.0024(17) -0.0016(16)
C1 0.025(3) 0.025(3) 0.033(3) -0.004(3) 0.006(2) -0.005(3)
C2 0.025(3) 0.036(4) 0.039(4) 0.000(3) 0.009(2) -0.002(2)
C3 0.021(3) 0.029(3) 0.053(4) -0.006(3) 0.004(3) 0.000(2)
C4 0.028(3) 0.020(3) 0.037(4) -0.002(2) -0.001(2) -0.001(2)
C5 0.024(3) 0.015(3) 0.033(3) -0.002(2) -0.001(2) 0.001(2)
C6 0.024(3) 0.031(3) 0.047(4) -0.004(3) 0.000(3) 0.002(2)
C7 0.038(3) 0.032(3) 0.034(4) 0.003(3) -0.011(3) 0.005(3)
C8 0.028(3) 0.018(3) 0.027(3) 0.000(2) -0.001(2) 0.002(2)
C9 0.034(3) 0.023(3) 0.033(4) 0.004(2) -0.007(3) 0.001(2)
C10 0.042(4) 0.035(3) 0.026(3) 0.012(3) -0.002(3) 0.000(3)
C11 0.038(3) 0.036(3) 0.033(4) 0.007(3) 0.007(3) -0.008(3)
C12 0.029(3) 0.022(3) 0.036(4) 0.001(3) 0.002(2) -0.005(2)
C13 0.036(3) 0.042(4) 0.029(3) 0.005(3) 0.005(3) 0.000(3)
C14 0.027(3) 0.041(4) 0.050(4) 0.003(3) 0.010(3) -0.003(3)
C15 0.028(3) 0.025(3) 0.033(4) -0.004(3) 0.003(2) 0.000(2)
C16 0.025(3) 0.034(3) 0.044(4) -0.007(3) -0.001(3) 0.001(3)
C17 0.030(3) 0.046(4) 0.065(5) -0.005(3) 0.012(3) 0.004(3)
C18 0.038(4) 0.046(4) 0.078(6) -0.016(4) 0.023(3) 0.005(3)
C19 0.055(4) 0.040(4) 0.056(5) -0.008(3) 0.018(3) 0.013(3)
C20 0.031(3) 0.031(3) 0.047(4) 0.000(3) 0.008(3) 0.001(3)
C21 0.019(3) 0.027(3) 0.031(4) 0.001(2) -0.002(2) -0.001(2)
C22 0.021(3) 0.034(4) 0.039(4) 0.000(3) 0.004(2) 0.008(2)
C23 0.037(3) 0.023(3) 0.053(5) 0.003(3) 0.006(3) -0.005(3)
C24 0.039(3) 0.040(4) 0.054(5) 0.007(3) 0.008(3) 0.008(3)
C25 0.038(3) 0.041(4) 0.038(4) 0.007(3) -0.003(3) 0.002(3)
C26 0.029(3) 0.030(3) 0.038(4) 0.005(3) 0.000(3) -0.002(2)
C27 0.035(3) 0.020(3) 0.033(4) -0.001(2) -0.003(3) 0.000(2)
C28 0.035(3) 0.029(3) 0.036(4) -0.005(3) -0.006(3) 0.003(2)
C29 0.038(3) 0.033(4) 0.052(5) -0.003(3) -0.013(3) 0.000(3)
C30 0.059(5) 0.032(4) 0.058(5) -0.009(3) -0.032(4) 0.004(3)
C31 0.072(5) 0.030(4) 0.041(4) -0.006(3) -0.011(4) 0.005(3)
C32 0.053(4) 0.023(3) 0.039(4) -0.007(3) -0.002(3) 0.001(3)
C33 0.026(3) 0.021(3) 0.043(4) -0.003(3) -0.002(2) -0.003(2)
C34 0.022(3) 0.029(3) 0.043(4) 0.005(3) -0.008(3) -0.007(2)
C35 0.028(3) 0.020(3) 0.059(5) 0.002(3) -0.005(3) 0.002(2)
C36 0.046(4) 0.032(4) 0.050(5) 0.017(3) -0.013(3) -0.005(3)
C37 0.049(4) 0.034(4) 0.039(4) 0.010(3) -0.010(3) -0.001(3)
C38 0.034(3) 0.035(3) 0.039(4) 0.002(3) -0.008(3) -0.004(3)
C39 0.029(3) 0.021(3) 0.028(3) -0.001(2) 0.006(2) 0.001(2)
C40 0.034(3) 0.032(3) 0.043(4) -0.001(3) 0.008(3) -0.004(3)
C41 0.053(4) 0.025(3) 0.048(4) 0.010(3) 0.011(3) 0.003(3)
C42 0.035(4) 0.027(3) 0.069(5) -0.005(3) 0.020(3) -0.004(3)
C43 0.025(3) 0.032(4) 0.078(5) -0.001(3) 0.007(3) -0.001(3)
C44 0.032(3) 0.036(4) 0.050(4) 0.003(3) -0.005(3) 0.002(3)
C45 0.032(3) 0.025(3) 0.033(3) -0.002(3) 0.004(3) -0.003(2)
C46 0.035(3) 0.035(3) 0.035(4) -0.007(3) 0.005(3) -0.002(3)
C47 0.048(4) 0.046(4) 0.064(5) -0.003(4) 0.028(4) 0.005(3)
C48 0.079(5) 0.039(4) 0.039(4) -0.005(3) 0.023(4) -0.002(4)
C49 0.075(5) 0.040(4) 0.033(4) -0.004(3) 0.000(3) 0.003(4)
C50 0.051(4) 0.035(3) 0.041(4) -0.010(3) -0.006(3) -0.003(3)
C51 0.040(3) 0.027(3) 0.028(3) 0.001(3) -0.001(3) -0.007(3)
C52 0.065(5) 0.040(4) 0.046(5) -0.012(3) 0.008(4) -0.015(3)
C53 0.088(6) 0.033(4) 0.034(4) -0.006(3) 0.026(4) 0.000(4)
C54 0.053(4) 0.021(3) 0.042(4) -0.003(3) 0.023(3) 0.004(3)
C55 0.036(3) 0.018(3) 0.038(4) 0.002(2) 0.010(3) 0.002(2)
C56 0.059(4) 0.034(4) 0.064(5) 0.002(3) 0.034(4) 0.011(3)
C57 0.035(4) 0.034(4) 0.081(6) 0.008(4) 0.033(4) 0.012(3)
C58 0.028(3) 0.018(3) 0.046(4) 0.008(2) 0.015(3) 0.004(2)
C59 0.035(3) 0.023(3) 0.061(5) 0.008(3) 0.020(3) 0.006(2)
C60 0.023(3) 0.038(4) 0.074(5) 0.013(3) 0.012(3) 0.003(3)
C61 0.027(3) 0.042(4) 0.060(4) 0.005(3) -0.004(3) 0.003(3)
C62 0.024(3) 0.030(3) 0.049(4) 0.007(3) 0.001(3) -0.003(2)
C63 0.045(4) 0.050(4) 0.049(4) 0.003(3) -0.005(3) -0.017(3)
C64 0.032(3) 0.049(4) 0.048(4) 0.001(3) -0.006(3) 0.003(3)
C65 0.021(3) 0.028(3) 0.040(4) -0.006(3) 0.010(2) -0.005(2)
C66 0.018(3) 0.034(3) 0.036(4) -0.007(3) 0.001(2) -0.006(2)
C67 0.022(3) 0.029(3) 0.059(5) -0.002(3) 0.006(3) -0.001(2)
C68 0.026(3) 0.035(4) 0.059(5) -0.011(3) 0.012(3) -0.003(3)
C69 0.035(3) 0.038(4) 0.044(4) -0.009(3) 0.018(3) -0.005(3)
C70 0.026(3) 0.030(3) 0.047(4) -0.010(3) 0.005(3) -0.008(2)
C71 0.025(3) 0.020(3) 0.036(3) -0.001(2) 0.005(2) 0.002(2)
C72 0.029(3) 0.031(3) 0.058(4) -0.011(3) 0.009(3) 0.000(3)
C73 0.028(3) 0.042(4) 0.070(5) -0.010(3) 0.003(3) -0.005(3)
C74 0.041(4) 0.026(3) 0.059(5) -0.001(3) -0.004(3) -0.001(3)
C75 0.051(4) 0.028(3) 0.050(4) -0.008(3) -0.001(3) 0.002(3)
C76 0.034(3) 0.026(3) 0.045(4) -0.001(3) 0.001(3) 0.007(3)
C77 0.036(3) 0.024(3) 0.033(4) 0.000(3) 0.006(3) 0.000(2)
C78 0.032(3) 0.030(3) 0.044(4) 0.004(3) 0.011(3) -0.004(3)
C79 0.061(4) 0.047(4) 0.043(4) -0.001(3) 0.015(3) -0.012(3)
C80 0.055(4) 0.039(4) 0.037(4) 0.003(3) -0.006(3) 0.007(3)
C81 0.052(4) 0.043(4) 0.036(4) 0.002(3) 0.007(3) 0.005(3)
C82 0.032(3) 0.024(3) 0.036(4) 0.006(3) 0.004(3) 0.000(2)
C83 0.033(3) 0.029(3) 0.030(3) -0.004(3) 0.001(2) 0.004(3)
C84 0.037(3) 0.027(3) 0.039(4) -0.005(3) 0.000(3) 0.004(3)
C85 0.034(3) 0.051(4) 0.058(5) 0.005(4) -0.013(3) -0.002(3)
C86 0.043(4) 0.061(5) 0.084(6) 0.008(4) -0.016(4) 0.013(4)
C87 0.063(5) 0.045(4) 0.047(4) 0.014(3) -0.011(3) 0.010(4)
C88 0.038(3) 0.032(3) 0.045(4) 0.007(3) 0.001(3) 0.008(3)
C89 0.045(4) 0.013(3) 0.044(4) 0.004(2) 0.013(3) 0.002(2)
C90 0.039(3) 0.023(3) 0.053(4) 0.005(3) 0.016(3) -0.001(3)
C91 0.046(4) 0.033(4) 0.079(6) 0.011(4) 0.029(4) 0.006(3)
C92 0.073(5) 0.033(4) 0.063(5) 0.015(3) 0.037(4) 0.004(3)
C93 0.087(6) 0.029(4) 0.042(4) 0.005(3) 0.021(4) 0.014(4)
C94 0.063(4) 0.032(4) 0.040(4) 0.008(3) 0.013(3) 0.009(3)
C95 0.027(3) 0.027(3) 0.041(4) 0.001(3) 0.010(3) 0.006(2)
C96 0.037(3) 0.021(3) 0.054(5) -0.002(3) 0.001(3) 0.001(3)
C97 0.047(4) 0.021(3) 0.050(4) 0.004(3) 0.006(3) -0.001(3)
C98 0.046(4) 0.032(4) 0.059(5) -0.009(3) 0.000(3) -0.004(3)
C99 0.039(3) 0.036(4) 0.044(4) -0.003(3) 0.010(3) 0.006(3)
C100 0.033(3) 0.028(3) 0.040(4) -0.003(3) 0.008(3) 0.003(3)
C101 0.018(3) 0.032(3) 0.029(3) -0.005(3) 0.007(2) -0.001(2)
C102 0.020(3) 0.030(3) 0.034(3) -0.007(3) 0.001(2) 0.000(2)
C103 0.019(3) 0.033(3) 0.027(3) 0.001(2) 0.008(2) -0.003(2)
C104 0.023(3) 0.045(4) 0.027(3) -0.007(3) 0.000(2) -0.009(3)
C105 0.037(3) 0.038(4) 0.026(3) -0.015(3) 0.003(3) -0.006(3)
C106 0.028(3) 0.029(3) 0.044(4) -0.007(3) 0.006(3) 0.004(3)
C107 0.034(3) 0.046(4) 0.044(4) -0.005(4) -0.010(3) -0.005(3)
F1 0.088(3) 0.054(3) 0.062(3) 0.018(2) 0.029(2) 0.018(2)
F2 0.0371(19) 0.047(2) 0.054(2) -0.0034(18) -0.0008(17) 0.0139(16)
F3 0.063(3) 0.083(3) 0.085(3) -0.014(2) -0.049(2) 0.019(2)
C108 0.046(4) 0.059(5) 0.075(6) -0.021(4) -0.002(4) 0.001(4)
F4 0.117(6) 0.036(3) 0.076(5) -0.016(3) 0.003(4) -0.012(4)
F5 0.165(8) 0.052(5) 0.089(7) -0.031(4) -0.082(7) 0.008(5)
F6 0.103(6) 0.093(7) 0.158(9) -0.092(6) 0.101(6) -0.043(5)
F4' 0.117(6) 0.036(3) 0.076(5) -0.016(3) 0.003(4) -0.012(4)
F5' 0.165(8) 0.052(5) 0.089(7) -0.031(4) -0.082(7) 0.008(5)
F6' 0.103(6) 0.093(7) 0.158(9) -0.092(6) 0.101(6) -0.043(5)
C109 0.020(3) 0.039(4) 0.029(3) -0.008(3) 0.000(2) -0.004(2)
C110 0.027(3) 0.032(3) 0.044(4) -0.008(3) 0.008(3) 0.001(3)
C111 0.025(3) 0.047(4) 0.048(4) -0.010(3) 0.007(3) -0.004(3)
C112 0.029(3) 0.068(5) 0.036(4) -0.014(3) 0.012(3) -0.017(3)
C113 0.020(3) 0.041(4) 0.043(4) -0.007(3) 0.002(3) -0.010(3)
C114 0.026(3) 0.036(3) 0.029(3) -0.009(3) 0.004(2) -0.004(2)
C115 0.037(4) 0.087(6) 0.059(5) -0.022(5) 0.023(4) -0.007(4)
F7 0.066(3) 0.132(5) 0.142(5) -0.092(4) 0.042(3) -0.014(3)
F8 0.085(3) 0.082(3) 0.122(5) 0.014(3) 0.055(3) 0.036(3)
F9 0.042(2) 0.096(3) 0.091(3) 0.005(3) 0.040(2) 0.002(2)
C116 0.042(4) 0.059(5) 0.075(6) 0.002(4) 0.017(4) -0.017(4)
F10 0.141(7) 0.048(4) 0.136(7) 0.027(4) -0.054(6) -0.018(4)
F11 0.061(4) 0.051(4) 0.157(10) -0.006(4) 0.052(5) -0.029(3)
F12 0.132(7) 0.038(3) 0.096(6) -0.010(3) 0.065(5) -0.012(4)
F10' 0.141(7) 0.048(4) 0.136(7) 0.027(4) -0.054(6) -0.018(4)
F11' 0.061(4) 0.051(4) 0.157(10) -0.006(4) 0.052(5) -0.029(3)
F12' 0.132(7) 0.038(3) 0.096(6) -0.010(3) 0.065(5) -0.012(4)
C117 0.021(3) 0.020(3) 0.032(3) -0.003(2) 0.003(2) -0.002(2)
C118 0.025(3) 0.031(3) 0.023(3) 0.002(2) 0.000(2) 0.002(2)
C119 0.024(3) 0.033(3) 0.035(4) 0.004(3) 0.010(3) 0.002(2)
C120 0.018(3) 0.033(3) 0.035(4) 0.003(3) 0.005(2) 0.003(2)
C121 0.020(3) 0.032(3) 0.026(3) 0.006(2) 0.000(2) -0.006(2)
C122 0.028(3) 0.026(3) 0.024(3) -0.003(2) 0.006(2) -0.006(2)
C123 0.042(4) 0.047(4) 0.053(5) 0.009(3) 0.012(3) 0.015(3)
F13 0.081(6) 0.134(9) 0.096(7) -0.029(6) 0.061(6) -0.038(6)
F14 0.153(16) 0.069(6) 0.073(8) 0.023(5) 0.072(10) 0.062(7)
F15 0.070(7) 0.203(19) 0.033(5) 0.043(8) 0.024(4) 0.092(8)
F13' 0.081(6) 0.134(9) 0.096(7) -0.029(6) 0.061(6) -0.038(6)
F14' 0.153(16) 0.069(6) 0.073(8) 0.023(5) 0.072(10) 0.062(7)
F15' 0.070(7) 0.203(19) 0.033(5) 0.043(8) 0.024(4) 0.092(8)
C124 0.033(3) 0.042(4) 0.039(4) 0.005(3) -0.006(3) 0.000(3)
F16 0.068(3) 0.060(3) 0.027(3) -0.002(2) -0.008(2) -0.002(2)
F17 0.116(6) 0.043(3) 0.046(3) 0.023(2) -0.030(4) -0.024(3)
F18 0.033(3) 0.196(12) 0.055(4) 0.041(6) -0.003(3) 0.044(5)
F16' 0.068(3) 0.060(3) 0.027(3) -0.002(2) -0.008(2) -0.002(2)
F17' 0.116(6) 0.043(3) 0.046(3) 0.023(2) -0.030(4) -0.024(3)
F18' 0.033(3) 0.196(12) 0.055(4) 0.041(6) -0.003(3) 0.044(5)
C125 0.021(3) 0.029(3) 0.031(3) -0.002(3) 0.000(2) 0.002(2)
C126 0.024(3) 0.032(3) 0.032(3) -0.001(3) 0.000(2) -0.001(2)
C127 0.029(3) 0.033(3) 0.035(4) 0.001(3) 0.000(3) -0.003(3)
C128 0.038(3) 0.029(3) 0.045(4) -0.003(3) -0.007(3) -0.006(3)
C129 0.034(3) 0.040(3) 0.025(3) -0.004(3) 0.001(3) -0.005(3)
C130 0.024(3) 0.037(3) 0.032(4) -0.002(3) 0.007(2) -0.004(2)
C131 0.048(4) 0.036(4) 0.052(5) 0.015(3) -0.014(3) -0.007(3)
F19 0.165(5) 0.088(4) 0.053(3) 0.031(3) -0.017(3) -0.071(4)
F20 0.048(2) 0.060(3) 0.096(3) 0.030(2) 0.010(2) -0.016(2)
F21 0.078(3) 0.046(3) 0.124(4) 0.031(3) 0.021(3) 0.016(2)
C132 0.070(5) 0.054(5) 0.040(5) -0.008(4) 0.015(4) -0.016(4)
F22 0.061(4) 0.278(14) 0.032(4) -0.015(6) -0.011(3) -0.065(6)
F23 0.197(11) 0.087(5) 0.056(4) -0.034(4) 0.036(5) 0.026(6)
F24 0.127(7) 0.064(4) 0.039(3) -0.003(3) -0.001(3) -0.038(4)
F22' 0.061(4) 0.278(14) 0.032(4) -0.015(6) -0.011(3) -0.065(6)
F23' 0.197(11) 0.087(5) 0.056(4) -0.034(4) 0.036(5) 0.026(6)
F24' 0.127(7) 0.064(4) 0.039(3) -0.003(3) -0.001(3) -0.038(4)
C133 0.019(3) 0.033(3) 0.029(3) 0.008(2) 0.006(2) -0.003(2)
C134 0.022(3) 0.037(3) 0.030(3) -0.001(3) 0.003(2) -0.004(2)
C135 0.024(3) 0.037(4) 0.032(4) 0.001(3) -0.002(3) -0.011(2)
C136 0.028(3) 0.059(4) 0.031(4) 0.012(3) -0.008(3) -0.017(3)
C137 0.023(3) 0.046(4) 0.046(4) 0.021(3) -0.002(3) -0.011(3)
C138 0.022(3) 0.032(3) 0.039(4) 0.007(3) -0.003(3) -0.004(2)
C139 0.039(4) 0.049(4) 0.045(4) 0.008(3) 0.000(3) -0.016(3)
F25 0.052(3) 0.058(3) 0.146(5) -0.023(3) -0.037(3) -0.020(2)
F26 0.091(3) 0.050(3) 0.134(5) -0.027(3) 0.049(3) -0.011(2)
F27 0.154(5) 0.037(2) 0.078(4) 0.010(2) -0.036(3) -0.027(3)
C140 0.028(4) 0.083(6) 0.093(7) 0.053(5) -0.009(4) -0.007(4)
F28 0.116(5) 0.107(5) 0.154(6) -0.008(4) -0.052(4) 0.044(4)
F29 0.043(3) 0.145(5) 0.197(6) 0.127(5) -0.026(3) -0.003(3)
F30 0.034(2) 0.083(3) 0.115(4) 0.009(3) -0.028(2) 0.002(2)
C141 0.023(3) 0.023(3) 0.023(3) 0.004(2) -0.007(2) -0.001(2)
C142 0.031(3) 0.030(3) 0.034(4) 0.004(3) -0.006(3) 0.002(2)
C143 0.036(3) 0.040(4) 0.029(4) 0.013(3) 0.001(3) -0.007(3)
C144 0.038(3) 0.046(4) 0.025(3) 0.006(3) 0.006(3) -0.004(3)
C145 0.032(3) 0.036(4) 0.038(4) 0.004(3) 0.006(3) -0.002(3)
C146 0.027(3) 0.029(3) 0.035(4) 0.006(3) 0.005(2) -0.005(2)
C147 0.060(5) 0.064(6) 0.065(6) 0.018(4) 0.016(4) -0.006(4)
F31 0.140(7) 0.093(7) 0.144(10) 0.087(7) -0.093(7) -0.043(6)
F32 0.165(9) 0.062(5) 0.129(9) 0.034(5) 0.099(8) -0.009(6)
F33 0.138(6) 0.029(3) 0.072(4) 0.016(3) 0.008(4) -0.011(3)
F31' 0.140(7) 0.093(7) 0.144(10) 0.087(7) -0.093(7) -0.043(6)
F32' 0.165(9) 0.062(5) 0.129(9) 0.034(5) 0.099(8) -0.009(6)
F33' 0.138(6) 0.029(3) 0.072(4) 0.016(3) 0.008(4) -0.011(3)
C148 0.059(4) 0.063(5) 0.058(5) -0.004(4) 0.040(4) 0.001(4)
F34 0.098(4) 0.101(4) 0.139(5) 0.040(3) 0.096(4) 0.044(3)
F35 0.141(5) 0.076(3) 0.059(3) -0.035(3) -0.032(3) 0.049(3)
F36 0.046(2) 0.043(2) 0.067(3) -0.0007(19) 0.0072(19) 0.0115(17)
F34' 0.098(4) 0.101(4) 0.139(5) 0.040(3) 0.096(4) 0.044(3)
F35' 0.141(5) 0.076(3) 0.059(3) -0.035(3) -0.032(3) 0.049(3)
F36' 0.046(2) 0.043(2) 0.067(3) -0.0007(19) 0.0072(19) 0.0115(17)
C149 0.019(3) 0.029(3) 0.028(3) 0.005(2) 0.001(2) 0.006(2)
C150 0.017(2) 0.036(4) 0.039(4) 0.003(3) 0.000(2) 0.001(2)
C151 0.027(3) 0.048(4) 0.040(4) 0.015(3) 0.002(3) -0.003(3)
C152 0.026(3) 0.022(3) 0.083(6) 0.014(3) 0.013(3) -0.004(2)
C153 0.034(3) 0.023(3) 0.056(5) -0.003(3) 0.017(3) -0.002(2)
C154 0.022(3) 0.030(3) 0.038(3) -0.004(3) 0.007(2) 0.002(2)
C155 0.043(4) 0.051(5) 0.055(5) 0.024(4) -0.008(3) -0.011(3)
F37 0.068(3) 0.165(5) 0.063(3) 0.039(3) 0.002(2) -0.062(3)
F38 0.094(3) 0.104(4) 0.078(3) 0.046(3) -0.011(3) 0.029(3)
F39 0.094(3) 0.095(4) 0.049(3) 0.025(3) 0.009(2) -0.014(3)
C156 0.060(5) 0.044(5) 0.070(6) -0.012(4) 0.021(4) -0.013(4)
F40 0.054(3) 0.060(5) 0.222(8) -0.092(6) 0.020(4) 0.000(3)
F41 0.240(14) 0.095(7) 0.045(4) -0.021(4) 0.018(6) -0.095(8)
F42 0.035(3) 0.063(3) 0.079(6) -0.022(4) -0.002(3) -0.009(2)
F40' 0.054(3) 0.060(5) 0.222(8) -0.092(6) 0.020(4) 0.000(3)
F41' 0.240(14) 0.095(7) 0.045(4) -0.021(4) 0.018(6) -0.095(8)
F42' 0.035(3) 0.063(3) 0.079(6) -0.022(4) -0.002(3) -0.009(2)
C157 0.022(3) 0.020(3) 0.035(3) 0.000(2) 0.004(2) -0.001(2)
C158 0.020(3) 0.030(3) 0.029(3) -0.002(2) -0.003(2) -0.002(2)
C159 0.023(3) 0.024(3) 0.044(4) -0.008(3) -0.004(3) -0.001(2)
C160 0.021(3) 0.026(3) 0.045(4) -0.009(3) -0.005(3) 0.006(2)
C161 0.027(3) 0.025(3) 0.040(4) -0.005(3) -0.007(3) 0.009(2)
C162 0.030(3) 0.023(3) 0.027(3) -0.006(2) -0.004(2) 0.001(2)
C163 0.025(3) 0.050(4) 0.056(5) -0.009(3) -0.012(3) 0.009(3)
F43 0.109(6) 0.046(4) 0.075(5) 0.018(4) 0.062(5) 0.037(4)
F44 0.049(4) 0.153(9) 0.090(6) -0.095(6) -0.042(4) 0.037(4)
F45 0.172(10) 0.034(3) 0.097(6) 0.010(3) 0.112(7) -0.005(5)
F43' 0.109(6) 0.046(4) 0.075(5) 0.018(4) 0.062(5) 0.037(4)
F44' 0.049(4) 0.153(9) 0.090(6) -0.095(6) -0.042(4) 0.037(4)
F45' 0.172(10) 0.034(3) 0.097(6) 0.010(3) 0.112(7) -0.005(5)
C164 0.035(4) 0.047(4) 0.054(5) -0.014(3) -0.015(3) 0.013(3)
F46 0.065(3) 0.165(5) 0.042(3) -0.002(3) -0.011(2) 0.044(3)
F47 0.121(4) 0.044(2) 0.090(3) -0.026(2) -0.071(3) 0.017(3)
F48 0.049(2) 0.048(2) 0.050(2) -0.0089(18) -0.0201(18) 0.0198(17)
B1 0.022(3) 0.025(3) 0.023(4) -0.002(3) 0.001(3) -0.003(3)
B2 0.023(3) 0.023(3) 0.027(4) 0.004(3) -0.001(3) 0.003(3)

loop_
_atom_type_symbol
_atom_type_description
_atom_type_scat_dispersion_real
_atom_type_scat_dispersion_imag
_atom_type_scat_source
C C 0.0033 0.0016 'International Tables Vol C Tables 4.2.6.8 and 6.1.1.4'
H H 0.0000 0.0000 'International Tables Vol C Tables 4.2.6.8 and 6.1.1.4'
B B 0.0013 0.0007 'International Tables Vol C Tables 4.2.6.8 and 6.1.1.4'
N N 0.0061 0.0033 'International Tables Vol C Tables 4.2.6.8 and 6.1.1.4'
O O 0.0106 0.0060 'International Tables Vol C Tables 4.2.6.8 and 6.1.1.4'
F F 0.0171 0.0103 'International Tables Vol C Tables 4.2.6.8 and 6.1.1.4'
P P 0.1023 0.0942 'International Tables Vol C Tables 4.2.6.8 and 6.1.1.4'
Cu Cu 0.3201 1.2651 'International Tables Vol C Tables 4.2.6.8 and 6.1.1.4'

loop_
_geom_angle_atom_site_label_1
_geom_angle_atom_site_label_2
_geom_angle_atom_site_label_3
_geom_angle
N2 Cu1 N1 81.44(16)
N2 Cu1 P2 123.27(12)
N1 Cu1 P2 123.30(12)
N2 Cu1 P1 99.78(12)
N1 Cu1 P1 104.11(12)
P2 Cu1 P1 117.69(6)
N3 Cu2 N4 81.89(17)
N3 Cu2 P3 122.21(12)
N4 Cu2 P3 122.69(12)
N3 Cu2 P4 100.72(12)
N4 Cu2 P4 103.63(13)
P3 Cu2 P4 118.48(6)
C27 P1 C21 104.5(2)
C27 P1 C15 104.3(3)
C21 P1 C15 102.6(2)
C27 P1 Cu1 102.56(17)
C21 P1 Cu1 121.70(18)
C15 P1 Cu1 119.07(18)
C33 P2 C45 103.8(3)
C33 P2 C39 105.4(2)
C45 P2 C39 98.5(2)
C33 P2 Cu1 108.02(18)
C45 P2 Cu1 119.67(18)
C39 P2 Cu1 119.67(19)
C65 P3 C77 106.5(3)
C65 P3 C71 105.3(2)
C77 P3 C71 99.9(2)
C65 P3 Cu2 107.85(18)
C77 P3 Cu2 117.24(18)
C71 P3 Cu2 118.88(18)
C89 P4 C95 104.4(3)
C89 P4 C83 104.7(3)
C95 P4 C83 103.3(2)
C89 P4 Cu2 101.98(17)
C95 P4 Cu2 121.30(19)
C83 P4 Cu2 119.07(19)
C1 N1 C5 119.2(4)
C1 N1 Cu1 129.6(4)
C5 N1 Cu1 111.0(3)
C12 N2 C8 118.5(4)
C12 N2 Cu1 129.8(4)
C8 N2 Cu1 111.2(3)
C51 N3 C55 119.1(5)
C51 N3 Cu2 130.0(4)
C55 N3 Cu2 110.6(4)
C62 N4 C58 119.3(5)
C62 N4 Cu2 129.6(4)
C58 N4 Cu2 110.8(3)
C66 O2 C84 116.6(4)
C34 O1 C16 116.3(4)
N1 C1 C2 121.8(5)
N1 C1 C13 119.1(4)
C2 C1 C13 119.1(5)
C3 C2 C1 120.1(5)
C3 C2 H2A 119.9
C1 C2 H2A 119.9
C2 C3 C4 119.5(5)
C2 C3 H3A 120.2
C4 C3 H3A 120.2
C5 C4 C3 117.5(5)
C5 C4 C6 119.2(5)
C3 C4 C6 123.3(5)
N1 C5 C4 121.7(5)
N1 C5 C8 118.2(4)
C4 C5 C8 120.1(5)
C7 C6 C4 120.6(5)
C7 C6 H6A 119.7
C4 C6 H6A 119.7
C6 C7 C9 121.0(5)
C6 C7 H7A 119.5
C9 C7 H7A 119.5
N2 C8 C9 123.3(5)
N2 C8 C5 117.8(4)
C9 C8 C5 118.8(5)
C8 C9 C7 120.2(5)
C8 C9 C10 116.2(5)
C7 C9 C10 123.6(5)
C11 C10 C9 119.6(5)
C11 C10 H10A 120.2
C9 C10 H10A 120.2
C10 C11 C12 121.5(5)
C10 C11 H11A 119.2
C12 C11 H11A 119.2
N2 C12 C11 120.9(5)
N2 C12 C14 118.4(5)
C11 C12 C14 120.7(5)
C1 C13 H13A 109.5
C1 C13 H13B 109.5
H13A C13 H13B 109.5
C1 C13 H13C 109.5
H13A C13 H13C 109.5
H13B C13 H13C 109.5
C12 C14 H14A 109.5
C12 C14 H14B 109.5
H14A C14 H14B 109.5
C12 C14 H14C 109.5
H14A C14 H14C 109.5
H14B C14 H14C 109.5
C20 C15 C16 117.8(5)
C20 C15 P1 121.5(4)
C16 C15 P1 120.7(4)
C17 C16 C15 121.5(5)
C17 C16 O1 118.1(5)
C15 C16 O1 120.4(5)
C18 C17 C16 119.7(6)
C18 C17 H17A 120.1
C16 C17 H17A 120.1
C17 C18 C19 120.0(6)
C17 C18 H18A 120.0
C19 C18 H18A 120.0
C20 C19 C18 120.0(6)
C20 C19 H19A 120.0
C18 C19 H19A 120.0
C19 C20 C15 120.7(6)
C19 C20 H20A 119.7
C15 C20 H20A 119.7
C26 C21 C22 118.8(5)
C26 C21 P1 119.0(4)
C22 C21 P1 122.2(4)
C23 C22 C21 119.7(6)
C23 C22 H22A 120.2
C21 C22 H22A 120.2
C24 C23 C22 120.0(6)
C24 C23 H23A 120.0
C22 C23 H23A 120.0
C25 C24 C23 120.3(6)
C25 C24 H24A 119.9
C23 C24 H24A 119.9
C24 C25 C26 120.3(6)
C24 C25 H25A 119.9
C26 C25 H25A 119.9
C25 C26 C21 120.9(6)
C25 C26 H26A 119.5
C21 C26 H26A 119.5
C32 C27 C28 118.3(5)
C32 C27 P1 122.1(4)
C28 C27 P1 118.9(4)
C29 C28 C27 121.9(6)
C29 C28 H28A 119.0
C27 C28 H28A 119.0
C28 C29 C30 119.0(6)
C28 C29 H29A 120.5
C30 C29 H29A 120.5
C31 C30 C29 120.5(6)
C31 C30 H30A 119.7
C29 C30 H30A 119.7
C30 C31 C32 119.2(7)
C30 C31 H31A 120.4
C32 C31 H31A 120.4
C27 C32 C31 121.0(6)
C27 C32 H32A 119.5
C31 C32 H32A 119.5
C38 C33 C34 117.3(5)
C38 C33 P2 125.8(4)
C34 C33 P2 116.2(4)
O1 C34 C35 122.9(5)
O1 C34 C33 116.4(5)
C35 C34 C33 120.7(6)
C36 C35 C34 119.3(6)
C36 C35 H35A 120.4
C34 C35 H35A 120.4
C35 C36 C37 120.0(6)
C35 C36 H36A 120.0
C37 C36 H36A 120.0
C38 C37 C36 121.1(6)
C38 C37 H37A 119.5
C36 C37 H37A 119.5
C37 C38 C33 121.6(6)
C37 C38 H38A 119.2
C33 C38 H38A 119.2
C40 C39 C44 119.3(5)
C40 C39 P2 116.5(4)
C44 C39 P2 123.9(4)
C39 C40 C41 120.8(5)
C39 C40 H40A 119.6
C41 C40 H40A 119.6
C40 C41 C42 119.2(6)
C40 C41 H41A 120.4
C42 C41 H41A 120.4
C43 C42 C41 120.1(6)
C43 C42 H42A 119.9
C41 C42 H42A 119.9
C42 C43 C44 121.1(6)
C42 C43 H43A 119.4
C44 C43 H43A 119.4
C43 C44 C39 119.4(6)
C43 C44 H44A 120.3
C39 C44 H44A 120.3
C50 C45 C46 118.0(5)
C50 C45 P2 123.4(4)
C46 C45 P2 118.4(4)
C47 C46 C45 119.7(6)
C47 C46 H46A 120.1
C45 C46 H46A 120.1
C48 C47 C46 121.4(6)
C48 C47 H47A 119.3
C46 C47 H47A 119.3
C49 C48 C47 119.1(6)
C49 C48 H48A 120.4
C47 C48 H48A 120.4
C48 C49 C50 120.5(6)
C48 C49 H49A 119.8
C50 C49 H49A 119.8
C45 C50 C49 121.2(6)
C45 C50 H50A 119.4
C49 C50 H50A 119.4
N3 C51 C52 120.5(5)
N3 C51 C63 117.9(5)
C52 C51 C63 121.6(6)
C53 C52 C51 120.3(6)
C53 C52 H52A 119.8
C51 C52 H52A 119.8
C52 C53 C54 120.8(6)
C52 C53 H53A 119.6
C54 C53 H53A 119.6
C53 C54 C56 123.5(6)
C53 C54 C55 116.8(5)
C56 C54 C55 119.7(6)
N3 C55 C54 122.5(5)
N3 C55 C58 118.3(5)
C54 C55 C58 119.1(5)
C57 C56 C54 121.1(6)
C57 C56 H56A 119.4
C54 C56 H56A 119.4
C56 C57 C59 121.3(6)
C56 C57 H57A 119.3
C59 C57 H57A 119.3
N4 C58 C59 122.8(5)
N4 C58 C55 118.2(5)
C59 C58 C55 119.0(5)
C60 C59 C57 124.6(6)
C60 C59 C58 115.6(5)
C57 C59 C58 119.7(6)
C61 C60 C59 121.3(5)
C61 C60 H60A 119.4
C59 C60 H60A 119.4
C60 C61 C62 120.2(6)
C60 C61 H61A 119.9
C62 C61 H61A 119.9
N4 C62 C61 120.7(5)
N4 C62 C64 119.0(5)
C61 C62 C64 120.2(5)
C51 C63 H63A 109.5
C51 C63 H63B 109.5
H63A C63 H63B 109.5
C51 C63 H63C 109.5
H63A C63 H63C 109.5
H63B C63 H63C 109.5
C62 C64 H64A 109.5
C62 C64 H64B 109.5
H64A C64 H64B 109.5
C62 C64 H64C 109.5
H64A C64 H64C 109.5
H64B C64 H64C 109.5
C66 C65 C70 117.4(5)
C66 C65 P3 116.9(4)
C70 C65 P3 125.1(4)
O2 C66 C67 122.7(5)
O2 C66 C65 115.9(5)
C67 C66 C65 121.4(6)
C68 C67 C66 119.0(6)
C68 C67 H67A 120.5
C66 C67 H67A 120.5
C69 C68 C67 120.9(6)
C69 C68 H68A 119.6
C67 C68 H68A 119.6
C68 C69 C70 119.8(6)
C68 C69 H69A 120.1
C70 C69 H69A 120.1
C69 C70 C65 121.5(6)
C69 C70 H70A 119.2
C65 C70 H70A 119.2
C76 C71 C72 118.9(5)
C76 C71 P3 117.7(4)
C72 C71 P3 123.4(4)
C73 C72 C71 119.6(5)
C73 C72 H72A 120.2
C71 C72 H72A 120.2
C74 C73 C72 120.3(6)
C74 C73 H73A 119.8
C72 C73 H73A 119.8
C73 C74 C75 119.3(6)
C73 C74 H74A 120.4
C75 C74 H74A 120.4
C76 C75 C74 120.6(6)
C76 C75 H75A 119.7
C74 C75 H75A 119.7
C75 C76 C71 121.3(5)
C75 C76 H76A 119.4
C71 C76 H76A 119.4
C82 C77 C78 119.0(5)
C82 C77 P3 118.2(4)
C78 C77 P3 122.6(4)
C79 C78 C77 120.7(5)
C79 C78 H78A 119.6
C77 C78 H78A 119.6
C78 C79 C80 120.4(6)
C78 C79 H79A 119.8
C80 C79 H79A 119.8
C79 C80 C81 119.6(6)
C79 C80 H80A 120.2
C81 C80 H80A 120.2
C82 C81 C80 119.8(6)
C82 C81 H81A 120.1
C80 C81 H81A 120.1
C77 C82 C81 120.4(5)
C77 C82 H82A 119.8
C81 C82 H82A 119.8
C84 C83 C88 117.1(5)
C84 C83 P4 121.3(4)
C88 C83 P4 121.5(4)
C83 C84 C85 123.0(6)
C83 C84 O2 119.7(5)
C85 C84 O2 117.3(5)
C84 C85 C86 118.3(6)
C84 C85 H85A 120.8
C86 C85 H85A 120.8
C87 C86 C85 120.5(6)
C87 C86 H86A 119.7
C85 C86 H86A 119.7
C86 C87 C88 120.5(6)
C86 C87 H87A 119.8
C88 C87 H87A 119.8
C87 C88 C83 120.4(6)
C87 C88 H88A 119.8
C83 C88 H88A 119.8
C90 C89 C94 118.7(5)
C90 C89 P4 118.2(5)
C94 C89 P4 122.1(5)
C91 C90 C89 121.6(7)
C91 C90 H90A 119.2
C89 C90 H90A 119.2
C92 C91 C90 119.6(7)
C92 C91 H91A 120.2
C90 C91 H91A 120.2
C91 C92 C93 120.7(6)
C91 C92 H92A 119.6
C93 C92 H92A 119.6
C92 C93 C94 120.0(7)
C92 C93 H93A 120.0
C94 C93 H93A 120.0
C89 C94 C93 119.4(6)
C89 C94 H94A 120.3
C93 C94 H94A 120.3
C100 C95 C96 118.7(5)
C100 C95 P4 118.4(4)
C96 C95 P4 122.8(5)
C97 C96 C95 120.3(6)
C97 C96 H96A 119.9
C95 C96 H96A 119.9
C98 C97 C96 120.6(6)
C98 C97 H97A 119.7
C96 C97 H97A 119.7
C97 C98 C99 120.1(6)
C97 C98 H98A 119.9
C99 C98 H98A 119.9
C100 C99 C98 118.8(6)
C100 C99 H99A 120.6
C98 C99 H99A 120.6
C95 C100 C99 121.4(6)
C95 C100 H10B 119.3
C99 C100 H10B 119.3
C106 C101 C102 115.3(5)
C106 C101 B1 121.6(5)
C102 C101 B1 122.5(5)
C103 C102 C101 122.4(5)
C103 C102 H10C 118.8
C101 C102 H10C 118.8
C102 C103 C104 121.1(5)
C102 C103 C107 119.1(5)
C104 C103 C107 119.7(5)
C105 C104 C103 117.3(5)
C105 C104 H10D 121.3
C103 C104 H10D 121.3
C106 C105 C104 121.3(5)
C106 C105 C108 121.0(6)
C104 C105 C108 117.6(6)
C105 C106 C101 122.5(5)
C105 C106 H10E 118.7
C101 C106 H10E 118.7
C114 C109 C110 116.5(5)
C114 C109 B1 123.8(5)
C110 C109 B1 119.1(5)
C111 C110 C109 122.5(6)
C111 C110 H11B 118.7
C109 C110 H11B 118.7
C112 C111 C110 120.1(5)
C112 C111 C115 121.0(6)
C110 C111 C115 118.9(6)
C111 C112 C113 118.4(6)
C111 C112 H11C 120.8
C113 C112 H11C 120.8
C114 C113 C112 121.4(6)
C114 C113 C116 119.5(5)
C112 C113 C116 119.1(6)
C113 C114 C109 121.0(5)
C113 C114 H11D 119.5
C109 C114 H11D 119.5
C118 C117 C122 115.5(5)
C118 C117 B1 123.7(5)
C122 C117 B1 120.3(4)
C119 C118 C117 122.1(5)
C119 C118 H11E 119.0
C117 C118 H11E 119.0
C120 C119 C118 120.9(5)
C120 C119 C123 118.5(5)
C118 C119 C123 120.6(5)
C119 C120 C121 118.6(5)
C119 C120 H12A 120.7
C121 C120 H12A 120.7
C122 C121 C120 119.8(5)
C122 C121 C124 120.2(5)
C120 C121 C124 120.1(5)
C121 C122 C117 123.2(5)
C121 C122 H12B 118.4
C117 C122 H12B 118.4
C126 C125 C130 114.8(5)
C126 C125 B1 124.6(5)
C130 C125 B1 120.1(5)
C127 C126 C125 123.2(5)
C127 C126 H12C 118.4
C125 C126 H12C 118.4
C128 C127 C126 120.9(5)
C128 C127 C131 118.1(5)
C126 C127 C131 120.9(6)
C127 C128 C129 118.1(5)
C127 C128 H12D 120.9
C129 C128 H12D 120.9
C130 C129 C128 121.0(6)
C130 C129 C132 121.2(6)
C128 C129 C132 117.7(5)
C129 C130 C125 121.9(5)
C129 C130 H13D 119.0
C125 C130 H13D 119.0
C134 C133 C138 115.5(5)
C134 C133 B2 123.1(5)
C138 C133 B2 120.9(5)
C133 C134 C135 122.7(5)
C133 C134 H13E 118.6
C135 C134 H13E 118.6
C136 C135 C134 120.2(5)
C136 C135 C139 119.7(5)
C134 C135 C139 120.1(5)
C135 C136 C137 118.4(5)
C135 C136 H13F 120.8
C137 C136 H13F 120.8
C136 C137 C138 120.4(5)
C136 C137 C140 119.8(6)
C138 C137 C140 119.8(6)
C137 C138 C133 122.7(5)
C137 C138 H13G 118.6
C133 C138 H13G 118.6
C142 C141 C146 115.0(5)
C142 C141 B2 121.6(5)
C146 C141 B2 123.1(4)
C143 C142 C141 122.6(5)
C143 C142 H14D 118.7
C141 C142 H14D 118.7
C144 C143 C142 120.7(5)
C144 C143 C147 120.3(6)
C142 C143 C147 119.0(6)
C143 C144 C145 119.0(5)
C143 C144 H14E 120.5
C145 C144 H14E 120.5
C144 C145 C146 119.7(5)
C144 C145 C148 120.7(5)
C146 C145 C148 119.6(5)
C145 C146 C141 122.9(5)
C145 C146 H14F 118.5
C141 C146 H14F 118.5
C150 C149 C154 115.3(5)
C150 C149 B2 122.8(5)
C154 C149 B2 121.3(5)
C151 C150 C149 122.9(5)
C151 C150 H15A 118.5
C149 C150 H15A 118.5
C152 C151 C150 119.4(6)
C152 C151 C155 119.0(6)
C150 C151 C155 121.5(6)
C153 C152 C151 119.7(5)
C153 C152 H15B 120.1
C151 C152 H15B 120.1
C152 C153 C154 119.9(6)
C152 C153 C156 119.3(6)
C154 C153 C156 120.8(6)
C153 C154 C149 122.7(5)
C153 C154 H15C 118.6
C149 C154 H15C 118.6
C162 C157 C158 115.6(5)
C162 C157 B2 120.7(5)
C158 C157 B2 123.4(5)
C159 C158 C157 121.7(5)
C159 C158 H15D 119.1
C157 C158 H15D 119.1
C160 C159 C158 120.6(5)
C160 C159 C163 119.6(5)
C158 C159 C163 119.7(5)
C159 C160 C161 118.2(5)
C159 C160 H16A 120.9
C161 C160 H16A 120.9
C162 C161 C160 120.3(5)
C162 C161 C164 119.2(5)
C160 C161 C164 120.5(5)
C161 C162 C157 123.5(5)
C161 C162 H16B 118.2
C157 C162 H16B 118.2
C125 B1 C109 111.3(4)
C125 B1 C101 114.2(4)
C109 B1 C101 102.5(4)
C125 B1 C117 104.3(4)
C109 B1 C117 112.4(4)
C101 B1 C117 112.4(4)
C133 B2 C149 112.9(4)
C133 B2 C157 114.6(4)
C149 B2 C157 103.7(4)
C133 B2 C141 102.2(4)
C149 B2 C141 113.3(4)
C157 B2 C141 110.6(4)

loop_
_geom_bond_atom_site_label_1
_geom_bond_atom_site_label_2
_geom_bond_distance
Cu1 N2 2.087(4)
Cu1 N1 2.093(4)
Cu1 P2 2.2280(15)
Cu1 P1 2.3150(16)
Cu2 N3 2.080(4)
Cu2 N4 2.080(4)
Cu2 P3 2.2187(15)
Cu2 P4 2.3017(16)
P1 C27 1.818(6)
P1 C21 1.825(5)
P1 C15 1.837(5)
P2 C33 1.826(5)
P2 C45 1.827(6)
P2 C39 1.827(5)
P3 C65 1.815(5)
P3 C77 1.832(6)
P3 C71 1.837(5)
P4 C89 1.821(6)
P4 C95 1.827(6)
P4 C83 1.831(6)
N1 C1 1.315(6)
N1 C5 1.377(6)
N2 C12 1.328(6)
N2 C8 1.380(6)
N3 C51 1.348(7)
N3 C55 1.364(6)
N4 C62 1.316(7)
N4 C58 1.361(7)
O2 C66 1.374(6)
O2 C84 1.418(7)
O1 C34 1.378(7)
O1 C16 1.396(7)
C1 C2 1.396(7)
C1 C13 1.498(7)
C2 C3 1.362(8)
C2 H2A 0.9500
C3 C4 1.404(8)
C3 H3A 0.9500
C4 C5 1.400(7)
C4 C6 1.430(8)
C5 C8 1.431(7)
C6 C7 1.359(8)
C6 H6A 0.9500
C7 C9 1.409(7)
C7 H7A 0.9500
C8 C9 1.405(7)
C9 C10 1.421(8)
C10 C11 1.350(8)
C10 H10A 0.9500
C11 C12 1.406(8)
C11 H11A 0.9500
C12 C14 1.479(7)
C13 H13A 0.9800
C13 H13B 0.9800
C13 H13C 0.9800
C14 H14A 0.9800
C14 H14B 0.9800
C14 H14C 0.9800
C15 C20 1.390(8)
C15 C16 1.391(7)
C16 C17 1.380(8)
C17 C18 1.358(9)
C17 H17A 0.9500
C18 C19 1.392(9)
C18 H18A 0.9500
C19 C20 1.374(8)
C19 H19A 0.9500
C20 H20A 0.9500
C21 C26 1.391(7)
C21 C22 1.403(7)
C22 C23 1.399(8)
C22 H22A 0.9500
C23 C24 1.384(9)
C23 H23A 0.9500
C24 C25 1.372(8)
C24 H24A 0.9500
C25 C26 1.378(8)
C25 H25A 0.9500
C26 H26A 0.9500
C27 C32 1.388(8)
C27 C28 1.395(7)
C28 C29 1.369(8)
C28 H28A 0.9500
C29 C30 1.406(9)
C29 H29A 0.9500
C30 C31 1.380(9)
C30 H30A 0.9500
C31 C32 1.401(9)
C31 H31A 0.9500
C32 H32A 0.9500
C33 C38 1.383(8)
C33 C34 1.411(8)
C34 C35 1.408(8)
C35 C36 1.368(8)
C35 H35A 0.9500
C36 C37 1.378(9)
C36 H36A 0.9500
C37 C38 1.360(8)
C37 H37A 0.9500
C38 H38A 0.9500
C39 C40 1.378(8)
C39 C44 1.390(7)
C40 C41 1.387(8)
C40 H40A 0.9500
C41 C42 1.387(8)
C41 H41A 0.9500
C42 C43 1.356(9)
C42 H42A 0.9500
C43 C44 1.384(8)
C43 H43A 0.9500
C44 H44A 0.9500
C45 C50 1.379(8)
C45 C46 1.401(7)
C46 C47 1.383(8)
C46 H46A 0.9500
C47 C48 1.381(10)
C47 H47A 0.9500
C48 C49 1.356(9)
C48 H48A 0.9500
C49 C50 1.395(9)
C49 H49A 0.9500
C50 H50A 0.9500
C51 C52 1.403(8)
C51 C63 1.478(8)
C52 C53 1.367(9)
C52 H52A 0.9500
C53 C54 1.381(9)
C53 H53A 0.9500
C54 C56 1.416(9)
C54 C55 1.421(8)
C55 C58 1.436(8)
C56 C57 1.347(10)
C56 H56A 0.9500
C57 C59 1.417(9)
C57 H57A 0.9500
C58 C59 1.419(7)
C59 C60 1.400(9)
C60 C61 1.332(9)
C60 H60A 0.9500
C61 C62 1.423(7)
C61 H61A 0.9500
C62 C64 1.490(8)
C63 H63A 0.9800
C63 H63B 0.9800
C63 H63C 0.9800
C64 H64A 0.9800
C64 H64B 0.9800
C64 H64C 0.9800
C65 C66 1.395(8)
C65 C70 1.398(8)
C66 C67 1.391(8)
C67 C68 1.379(8)
C67 H67A 0.9500
C68 C69 1.372(9)
C68 H68A 0.9500
C69 C70 1.375(8)
C69 H69A 0.9500
C70 H70A 0.9500
C71 C76 1.373(7)
C71 C72 1.392(7)
C72 C73 1.391(8)
C72 H72A 0.9500
C73 C74 1.374(9)
C73 H73A 0.9500
C74 C75 1.379(8)
C74 H74A 0.9500
C75 C76 1.357(8)
C75 H75A 0.9500
C76 H76A 0.9500
C77 C82 1.382(7)
C77 C78 1.393(8)
C78 C79 1.375(9)
C78 H78A 0.9500
C79 C80 1.377(9)
C79 H79A 0.9500
C80 C81 1.393(9)
C80 H80A 0.9500
C81 C82 1.391(8)
C81 H81A 0.9500
C82 H82A 0.9500
C83 C84 1.378(8)
C83 C88 1.408(8)
C84 C85 1.379(8)
C85 C86 1.404(10)
C85 H85A 0.9500
C86 C87 1.350(10)
C86 H86A 0.9500
C87 C88 1.397(8)
C87 H87A 0.9500
C88 H88A 0.9500
C89 C90 1.391(8)
C89 C94 1.396(8)
C90 C91 1.383(8)
C90 H90A 0.9500
C91 C92 1.367(10)
C91 H91A 0.9500
C92 C93 1.385(10)
C92 H92A 0.9500
C93 C94 1.409(9)
C93 H93A 0.9500
C94 H94A 0.9500
C95 C100 1.385(8)
C95 C96 1.403(8)
C96 C97 1.383(8)
C96 H96A 0.9500
C97 C98 1.378(9)
C97 H97A 0.9500
C98 C99 1.404(8)
C98 H98A 0.9500
C99 C100 1.393(8)
C99 H99A 0.9500
C100 H10B 0.9500
C101 C106 1.399(7)
C101 C102 1.400(7)
C101 B1 1.641(8)
C102 C103 1.377(7)
C102 H10C 0.9500
C103 C104 1.389(8)
C103 C107 1.476(8)
C104 C105 1.385(8)
C104 H10D 0.9500
C105 C106 1.373(8)
C105 C108 1.501(9)
C106 H10E 0.9500
C109 C114 1.383(8)
C109 C110 1.390(7)
C109 B1 1.639(8)
C110 C111 1.376(8)
C110 H11B 0.9500
C111 C112 1.360(9)
C111 C115 1.498(9)
C112 C113 1.387(8)
C112 H11C 0.9500
C113 C114 1.369(7)
C113 C116 1.503(10)
C114 H11D 0.9500
C117 C118 1.392(7)
C117 C122 1.401(7)
C117 B1 1.652(7)
C118 C119 1.388(7)
C118 H11E 0.9500
C119 C120 1.382(8)
C119 C123 1.480(8)
C120 C121 1.385(7)
C120 H12A 0.9500
C121 C122 1.384(7)
C121 C124 1.474(8)
C122 H12B 0.9500
C125 C126 1.394(7)
C125 C130 1.410(7)
C125 B1 1.630(8)
C126 C127 1.374(8)
C126 H12C 0.9500
C127 C128 1.368(8)
C127 C131 1.485(8)
C128 C129 1.383(8)
C128 H12D 0.9500
C129 C130 1.381(7)
C129 C132 1.488(9)
C130 H13D 0.9500
C133 C134 1.386(8)
C133 C138 1.392(7)
C133 B2 1.626(8)
C134 C135 1.390(7)
C134 H13E 0.9500
C135 C136 1.380(8)
C135 C139 1.497(9)
C136 C137 1.381(9)
C136 H13F 0.9500
C137 C138 1.383(8)
C137 C140 1.482(9)
C138 H13G 0.9500
C141 C142 1.400(7)
C141 C146 1.401(7)
C141 B2 1.640(8)
C142 C143 1.375(8)
C142 H14D 0.9500
C143 C144 1.375(8)
C143 C147 1.493(9)
C144 C145 1.383(8)
C144 H14E 0.9500
C145 C146 1.385(8)
C145 C148 1.536(6)
C146 H14F 0.9500
C149 C150 1.397(7)
C149 C154 1.402(7)
C149 B2 1.631(8)
C150 C151 1.395(8)
C150 H15A 0.9500
C151 C152 1.388(9)
C151 C155 1.464(9)
C152 C153 1.374(9)
C152 H15B 0.9500
C153 C154 1.393(8)
C153 C156 1.484(9)
C154 H15C 0.9500
C157 C162 1.390(7)
C157 C158 1.402(7)
C157 B2 1.638(7)
C158 C159 1.389(7)
C158 H15D 0.9500
C159 C160 1.388(8)
C159 C163 1.486(9)
C160 C161 1.391(8)
C160 H16A 0.9500
C161 C162 1.363(7)
C161 C164 1.463(8)
C162 H16B 0.9500

loop_
_geom_torsion_atom_site_label_1
_geom_torsion_atom_site_label_2
_geom_torsion_atom_site_label_3
_geom_torsion_atom_site_label_4
_geom_torsion
N2 Cu1 P1 C27 -32.0(2)
N1 Cu1 P1 C27 51.5(2)
P2 Cu1 P1 C27 -168.01(19)
N2 Cu1 P1 C21 -148.1(2)
N1 Cu1 P1 C21 -64.5(2)
P2 Cu1 P1 C21 75.9(2)
N2 Cu1 P1 C15 82.3(2)
N1 Cu1 P1 C15 165.9(2)
P2 Cu1 P1 C15 -53.6(2)
N2 Cu1 P2 C33 -140.1(2)
N1 Cu1 P2 C33 117.3(2)
P1 Cu1 P2 C33 -15.1(2)
N2 Cu1 P2 C45 101.6(2)
N1 Cu1 P2 C45 -1.0(3)
P1 Cu1 P2 C45 -133.3(2)
N2 Cu1 P2 C39 -19.7(2)
N1 Cu1 P2 C39 -122.3(2)
P1 Cu1 P2 C39 105.3(2)
N3 Cu2 P3 C65 141.3(2)
N4 Cu2 P3 C65 -116.8(2)
P4 Cu2 P3 C65 15.0(2)
N3 Cu2 P3 C77 -98.7(2)
N4 Cu2 P3 C77 3.2(3)
P4 Cu2 P3 C77 135.1(2)
N3 Cu2 P3 C71 21.6(2)
N4 Cu2 P3 C71 123.5(2)
P4 Cu2 P3 C71 -104.7(2)
N3 Cu2 P4 C89 31.3(2)
N4 Cu2 P4 C89 -52.9(2)
P3 Cu2 P4 C89 167.3(2)
N3 Cu2 P4 C95 146.5(2)
N4 Cu2 P4 C95 62.3(2)
P3 Cu2 P4 C95 -77.5(2)
N3 Cu2 P4 C83 -83.3(2)
N4 Cu2 P4 C83 -167.4(2)
P3 Cu2 P4 C83 52.8(2)
N2 Cu1 N1 C1 -179.9(5)
P2 Cu1 N1 C1 -55.5(5)
P1 Cu1 N1 C1 82.1(5)
N2 Cu1 N1 C5 3.5(3)
P2 Cu1 N1 C5 127.9(3)
P1 Cu1 N1 C5 -94.5(3)
N1 Cu1 N2 C12 -176.8(5)
P2 Cu1 N2 C12 58.8(5)
P1 Cu1 N2 C12 -73.9(4)
N1 Cu1 N2 C8 -5.0(3)
P2 Cu1 N2 C8 -129.4(3)
P1 Cu1 N2 C8 98.0(3)
N4 Cu2 N3 C51 176.9(5)
P3 Cu2 N3 C51 -59.3(5)
P4 Cu2 N3 C51 74.5(4)
N4 Cu2 N3 C55 4.4(3)
P3 Cu2 N3 C55 128.1(3)
P4 Cu2 N3 C55 -98.0(3)
N3 Cu2 N4 C62 -177.9(5)
P3 Cu2 N4 C62 58.8(5)
P4 Cu2 N4 C62 -78.8(5)
N3 Cu2 N4 C58 -3.5(3)
P3 Cu2 N4 C58 -126.8(3)
P4 Cu2 N4 C58 95.6(3)
C5 N1 C1 C2 -2.7(8)
Cu1 N1 C1 C2 -179.0(4)
C5 N1 C1 C13 175.3(5)
Cu1 N1 C1 C13 -1.0(7)
N1 C1 C2 C3 2.3(8)
C13 C1 C2 C3 -175.7(5)
C1 C2 C3 C4 1.1(8)
C2 C3 C4 C5 -3.8(8)
C2 C3 C4 C6 176.6(5)
C1 N1 C5 C4 -0.2(7)
Cu1 N1 C5 C4 176.8(4)
C1 N1 C5 C8 -178.5(5)
Cu1 N1 C5 C8 -1.6(5)
C3 C4 C5 N1 3.4(7)
C6 C4 C5 N1 -176.9(5)
C3 C4 C5 C8 -178.3(5)
C6 C4 C5 C8 1.4(7)
C5 C4 C6 C7 -0.1(8)
C3 C4 C6 C7 179.6(5)
C4 C6 C7 C9 -0.1(8)
C12 N2 C8 C9 -0.1(7)
Cu1 N2 C8 C9 -173.0(4)
C12 N2 C8 C5 178.6(5)
Cu1 N2 C8 C5 5.8(5)
N1 C5 C8 N2 -2.9(7)
C4 C5 C8 N2 178.7(4)
N1 C5 C8 C9 175.9(5)
C4 C5 C8 C9 -2.5(7)
N2 C8 C9 C7 -179.0(5)
C5 C8 C9 C7 2.3(7)
N2 C8 C9 C10 -0.6(8)
C5 C8 C9 C10 -179.3(5)
C6 C7 C9 C8 -1.0(8)
C6 C7 C9 C10 -179.3(5)
C8 C9 C10 C11 0.9(8)
C7 C9 C10 C11 179.2(5)
C9 C10 C11 C12 -0.5(9)
C8 N2 C12 C11 0.6(7)
Cu1 N2 C12 C11 171.9(4)
C8 N2 C12 C14 -178.9(5)
Cu1 N2 C12 C14 -7.5(7)
C10 C11 C12 N2 -0.2(8)
C10 C11 C12 C14 179.2(5)
C27 P1 C15 C20 -38.2(5)
C21 P1 C15 C20 70.5(5)
Cu1 P1 C15 C20 -151.7(4)
C27 P1 C15 C16 140.3(5)
C21 P1 C15 C16 -110.9(5)
Cu1 P1 C15 C16 26.9(6)
C20 C15 C16 C17 4.2(9)
P1 C15 C16 C17 -174.4(5)
C20 C15 C16 O1 -178.1(5)
P1 C15 C16 O1 3.3(8)
C34 O1 C16 C17 -100.5(6)
C34 O1 C16 C15 81.7(6)
C15 C16 C17 C18 -2.1(10)
O1 C16 C17 C18 -179.8(6)
C16 C17 C18 C19 -2.5(11)
C17 C18 C19 C20 4.8(11)
C18 C19 C20 C15 -2.6(10)
C16 C15 C20 C19 -1.8(9)
P1 C15 C20 C19 176.7(5)
C27 P1 C21 C26 -153.7(4)
C15 P1 C21 C26 97.7(4)
Cu1 P1 C21 C26 -38.6(5)
C27 P1 C21 C22 26.7(5)
C15 P1 C21 C22 -81.9(5)
Cu1 P1 C21 C22 141.8(4)
C26 C21 C22 C23 0.7(7)
P1 C21 C22 C23 -179.7(4)
C21 C22 C23 C24 -1.8(8)
C22 C23 C24 C25 1.0(9)
C23 C24 C25 C26 0.9(9)
C24 C25 C26 C21 -2.0(8)
C22 C21 C26 C25 1.2(8)
P1 C21 C26 C25 -178.4(4)
C21 P1 C27 C32 -140.5(4)
C15 P1 C27 C32 -33.1(5)
Cu1 P1 C27 C32 91.6(4)
C21 P1 C27 C28 49.3(5)
C15 P1 C27 C28 156.6(4)
Cu1 P1 C27 C28 -78.6(4)
C32 C27 C28 C29 -0.9(8)
P1 C27 C28 C29 169.7(4)
C27 C28 C29 C30 0.5(8)
C28 C29 C30 C31 0.3(9)
C29 C30 C31 C32 -0.6(9)
C28 C27 C32 C31 0.6(8)
P1 C27 C32 C31 -169.7(4)
C30 C31 C32 C27 0.1(9)
C45 P2 C33 C38 12.8(5)
C39 P2 C33 C38 115.8(5)
Cu1 P2 C33 C38 -115.2(4)
C45 P2 C33 C34 -176.9(4)
C39 P2 C33 C34 -73.9(4)
Cu1 P2 C33 C34 55.1(4)
C16 O1 C34 C35 29.8(7)
C16 O1 C34 C33 -151.1(5)
C38 C33 C34 O1 179.5(4)
P2 C33 C34 O1 8.3(6)
C38 C33 C34 C35 -1.3(8)
P2 C33 C34 C35 -172.5(4)
O1 C34 C35 C36 -179.6(5)
C33 C34 C35 C36 1.2(8)
C34 C35 C36 C37 -0.9(8)
C35 C36 C37 C38 0.8(9)
C36 C37 C38 C33 -0.9(9)
C34 C33 C38 C37 1.2(8)
P2 C33 C38 C37 171.4(4)
C33 P2 C39 C40 172.7(4)
C45 P2 C39 C40 -80.4(5)
Cu1 P2 C39 C40 50.9(5)
C33 P2 C39 C44 -12.8(6)
C45 P2 C39 C44 94.1(5)
Cu1 P2 C39 C44 -134.5(4)
C44 C39 C40 C41 -1.2(9)
P2 C39 C40 C41 173.6(5)
C39 C40 C41 C42 0.2(9)
C40 C41 C42 C43 1.7(9)
C41 C42 C43 C44 -2.7(10)
C42 C43 C44 C39 1.7(10)
C40 C39 C44 C43 0.3(9)
P2 C39 C44 C43 -174.1(5)
C33 P2 C45 C50 52.5(5)
C39 P2 C45 C50 -55.8(5)
Cu1 P2 C45 C50 172.9(4)
C33 P2 C45 C46 -132.1(4)
C39 P2 C45 C46 119.6(5)
Cu1 P2 C45 C46 -11.7(5)
C50 C45 C46 C47 -1.2(9)
P2 C45 C46 C47 -176.8(5)
C45 C46 C47 C48 0.1(10)
C46 C47 C48 C49 0.2(10)
C47 C48 C49 C50 0.7(10)
C46 C45 C50 C49 2.1(9)
P2 C45 C50 C49 177.5(5)
C48 C49 C50 C45 -1.8(10)
C55 N3 C51 C52 -0.8(8)
Cu2 N3 C51 C52 -172.7(4)
C55 N3 C51 C63 177.8(5)
Cu2 N3 C51 C63 5.9(7)
N3 C51 C52 C53 1.0(9)
C63 C51 C52 C53 -177.6(6)
C51 C52 C53 C54 0.1(9)
C52 C53 C54 C56 179.3(6)
C52 C53 C54 C55 -1.2(9)
C51 N3 C55 C54 -0.4(7)
Cu2 N3 C55 C54 173.0(4)
C51 N3 C55 C58 -178.2(5)
Cu2 N3 C55 C58 -4.7(6)
C53 C54 C55 N3 1.4(8)
C56 C54 C55 N3 -179.1(5)
C53 C54 C55 C58 179.1(5)
C56 C54 C55 C58 -1.3(8)
C53 C54 C56 C57 -179.9(6)
C55 C54 C56 C57 0.6(9)
C54 C56 C57 C59 -0.3(10)
C62 N4 C58 C59 -0.4(8)
Cu2 N4 C58 C59 -175.5(4)
C62 N4 C58 C55 177.1(5)
Cu2 N4 C58 C55 2.1(6)
N3 C55 C58 N4 1.9(7)
C54 C55 C58 N4 -176.0(5)
N3 C55 C58 C59 179.6(5)
C54 C55 C58 C59 1.7(7)
C56 C57 C59 C60 178.7(6)
C56 C57 C59 C58 0.7(9)
N4 C58 C59 C60 -2.0(8)
C55 C58 C59 C60 -179.6(5)
N4 C58 C59 C57 176.2(5)
C55 C58 C59 C57 -1.4(8)
C57 C59 C60 C61 -175.1(6)
C58 C59 C60 C61 3.0(8)
C59 C60 C61 C62 -1.7(10)
C58 N4 C62 C61 1.9(8)
Cu2 N4 C62 C61 176.0(4)
C58 N4 C62 C64 -176.6(5)
Cu2 N4 C62 C64 -2.6(8)
C60 C61 C62 N4 -0.9(9)
C60 C61 C62 C64 177.6(6)
C77 P3 C65 C66 178.5(4)
C71 P3 C65 C66 73.1(4)
Cu2 P3 C65 C66 -54.8(4)
C77 P3 C65 C70 -10.6(5)
C71 P3 C65 C70 -116.0(5)
Cu2 P3 C65 C70 116.1(4)
C84 O2 C66 C67 -28.5(7)
C84 O2 C66 C65 151.1(5)
C70 C65 C66 O2 -179.5(4)
P3 C65 C66 O2 -7.9(6)
C70 C65 C66 C67 0.1(7)
P3 C65 C66 C67 171.7(4)
O2 C66 C67 C68 179.9(5)
C65 C66 C67 C68 0.3(8)
C66 C67 C68 C69 -1.0(8)
C67 C68 C69 C70 1.3(8)
C68 C69 C70 C65 -0.8(8)
C66 C65 C70 C69 0.2(7)
P3 C65 C70 C69 -170.7(4)
C65 P3 C71 C76 -173.0(4)
C77 P3 C71 C76 76.7(5)
Cu2 P3 C71 C76 -52.1(5)
C65 P3 C71 C72 10.3(6)
C77 P3 C71 C72 -99.9(5)
Cu2 P3 C71 C72 131.3(5)
C76 C71 C72 C73 0.7(9)
P3 C71 C72 C73 177.4(5)
C71 C72 C73 C74 -1.2(10)
C72 C73 C74 C75 0.3(10)
C73 C74 C75 C76 1.1(10)
C74 C75 C76 C71 -1.6(10)
C72 C71 C76 C75 0.6(9)
P3 C71 C76 C75 -176.2(5)
C65 P3 C77 C82 133.8(4)
C71 P3 C77 C82 -116.9(5)
Cu2 P3 C77 C82 13.0(5)
C65 P3 C77 C78 -51.8(5)
C71 P3 C77 C78 57.6(5)
Cu2 P3 C77 C78 -172.5(4)
C82 C77 C78 C79 -0.5(9)
P3 C77 C78 C79 -175.0(5)
C77 C78 C79 C80 1.0(9)
C78 C79 C80 C81 0.0(10)
C79 C80 C81 C82 -1.3(10)
C78 C77 C82 C81 -0.8(8)
P3 C77 C82 C81 173.9(5)
C80 C81 C82 C77 1.7(9)
C89 P4 C83 C84 -139.1(5)
C95 P4 C83 C84 111.9(5)
Cu2 P4 C83 C84 -26.0(5)
C89 P4 C83 C88 39.2(5)
C95 P4 C83 C88 -69.8(5)
Cu2 P4 C83 C88 152.3(4)
C88 C83 C84 C85 -3.2(9)
P4 C83 C84 C85 175.2(5)
C88 C83 C84 O2 178.2(5)
P4 C83 C84 O2 -3.5(7)
C66 O2 C84 C83 -82.6(6)
C66 O2 C84 C85 98.6(6)
C83 C84 C85 C86 1.1(10)
O2 C84 C85 C86 179.8(6)
C84 C85 C86 C87 2.3(11)
C85 C86 C87 C88 -3.5(12)
C86 C87 C88 C83 1.3(10)
C84 C83 C88 C87 1.9(9)
P4 C83 C88 C87 -176.4(5)
C95 P4 C89 C90 -50.6(5)
C83 P4 C89 C90 -158.8(4)
Cu2 P4 C89 C90 76.5(4)
C95 P4 C89 C94 140.7(5)
C83 P4 C89 C94 32.4(5)
Cu2 P4 C89 C94 -92.3(4)
C94 C89 C90 C91 1.2(8)
P4 C89 C90 C91 -167.9(4)
C89 C90 C91 C92 -1.3(9)
C90 C91 C92 C93 0.4(9)
C91 C92 C93 C94 0.5(9)
C90 C89 C94 C93 -0.3(8)
P4 C89 C94 C93 168.4(5)
C92 C93 C94 C89 -0.6(9)
C89 P4 C95 C100 155.1(4)
C83 P4 C95 C100 -95.6(5)
Cu2 P4 C95 C100 41.2(5)
C89 P4 C95 C96 -26.0(5)
C83 P4 C95 C96 83.3(5)
Cu2 P4 C95 C96 -140.0(4)
C100 C95 C96 C97 -2.4(8)
P4 C95 C96 C97 178.8(4)
C95 C96 C97 C98 2.3(9)
C96 C97 C98 C99 -1.1(9)
C97 C98 C99 C100 0.2(9)
C96 C95 C100 C99 1.4(8)
P4 C95 C100 C99 -179.7(4)
C98 C99 C100 C95 -0.3(8)
C106 C101 C102 C103 1.0(7)
B1 C101 C102 C103 172.3(5)
C101 C102 C103 C104 -0.4(8)
C101 C102 C103 C107 176.5(5)
C102 C103 C104 C105 -0.8(8)
C107 C103 C104 C105 -177.7(5)
C103 C104 C105 C106 1.3(8)
C103 C104 C105 C108 179.3(5)
C104 C105 C106 C101 -0.6(9)
C108 C105 C106 C101 -178.5(6)
C102 C101 C106 C105 -0.6(8)
B1 C101 C106 C105 -171.9(5)
C114 C109 C110 C111 1.2(8)
B1 C109 C110 C111 -170.4(5)
C109 C110 C111 C112 -1.8(9)
C109 C110 C111 C115 179.9(6)
C110 C111 C112 C113 0.5(9)
C115 C111 C112 C113 178.7(6)
C111 C112 C113 C114 1.4(9)
C111 C112 C113 C116 -178.4(6)
C112 C113 C114 C109 -2.0(9)
C116 C113 C114 C109 177.8(6)
C110 C109 C114 C113 0.7(8)
B1 C109 C114 C113 171.9(5)
C122 C117 C118 C119 -0.7(8)
B1 C117 C118 C119 -171.8(5)
C117 C118 C119 C120 0.4(8)
C117 C118 C119 C123 -178.0(6)
C118 C119 C120 C121 0.4(8)
C123 C119 C120 C121 178.8(5)
C119 C120 C121 C122 -0.8(8)
C119 C120 C121 C124 -179.6(5)
C120 C121 C122 C117 0.6(8)
C124 C121 C122 C117 179.3(5)
C118 C117 C122 C121 0.2(8)
B1 C117 C122 C121 171.6(5)
C130 C125 C126 C127 1.3(8)
B1 C125 C126 C127 173.2(5)
C125 C126 C127 C128 -1.7(8)
C125 C126 C127 C131 -179.0(5)
C126 C127 C128 C129 0.4(8)
C131 C127 C128 C129 177.7(5)
C127 C128 C129 C130 1.3(8)
C127 C128 C129 C132 -176.7(6)
C128 C129 C130 C125 -1.7(8)
C132 C129 C130 C125 176.2(5)
C126 C125 C130 C129 0.4(7)
B1 C125 C130 C129 -171.9(5)
C138 C133 C134 C135 0.3(8)
B2 C133 C134 C135 -171.0(5)
C133 C134 C135 C136 0.2(9)
C133 C134 C135 C139 -179.4(5)
C134 C135 C136 C137 -0.3(9)
C139 C135 C136 C137 179.3(5)
C135 C136 C137 C138 -0.1(9)
C135 C136 C137 C140 179.9(6)
C136 C137 C138 C133 0.6(9)
C140 C137 C138 C133 -179.4(6)
C134 C133 C138 C137 -0.7(8)
B2 C133 C138 C137 170.8(5)
C146 C141 C142 C143 0.0(8)
B2 C141 C142 C143 173.8(5)
C141 C142 C143 C144 -0.1(9)
C141 C142 C143 C147 178.7(6)
C142 C143 C144 C145 -0.3(9)
C147 C143 C144 C145 -179.0(6)
C143 C144 C145 C146 0.7(9)
C143 C144 C145 C148 178.6(5)
C144 C145 C146 C141 -0.9(9)
C148 C145 C146 C141 -178.8(4)
C142 C141 C146 C145 0.5(8)
B2 C141 C146 C145 -173.2(5)
C154 C149 C150 C151 0.3(7)
B2 C149 C150 C151 171.5(5)
C149 C150 C151 C152 -0.9(8)
C149 C150 C151 C155 -178.4(5)
C150 C151 C152 C153 0.4(8)
C155 C151 C152 C153 178.0(5)
C151 C152 C153 C154 0.6(8)
C151 C152 C153 C156 -178.8(6)
C152 C153 C154 C149 -1.3(8)
C156 C153 C154 C149 178.2(6)
C150 C149 C154 C153 0.8(7)
B2 C149 C154 C153 -170.6(5)
C162 C157 C158 C159 -1.2(7)
B2 C157 C158 C159 -175.1(5)
C157 C158 C159 C160 -0.1(8)
C157 C158 C159 C163 -177.7(5)
C158 C159 C160 C161 1.6(8)
C163 C159 C160 C161 179.1(5)
C159 C160 C161 C162 -1.6(8)
C159 C160 C161 C164 179.3(6)
C160 C161 C162 C157 0.2(8)
C164 C161 C162 C157 179.3(5)
C158 C157 C162 C161 1.2(8)
B2 C157 C162 C161 175.2(5)
C126 C125 B1 C109 148.2(5)
C130 C125 B1 C109 -40.3(6)
C126 C125 B1 C101 32.7(7)
C130 C125 B1 C101 -155.7(4)
C126 C125 B1 C117 -90.4(6)
C130 C125 B1 C117 81.2(5)
C114 C109 B1 C125 147.2(5)
C110 C109 B1 C125 -41.8(7)
C114 C109 B1 C101 -90.3(6)
C110 C109 B1 C101 80.7(6)
C114 C109 B1 C117 30.6(7)
C110 C109 B1 C117 -158.4(5)
C106 C101 B1 C125 -159.5(5)
C102 C101 B1 C125 29.7(7)
C106 C101 B1 C109 79.9(6)
C102 C101 B1 C109 -90.8(6)
C106 C101 B1 C117 -40.9(6)
C102 C101 B1 C117 148.4(5)
C118 C117 B1 C125 96.2(6)
C122 C117 B1 C125 -74.5(6)
C118 C117 B1 C109 -143.0(5)
C122 C117 B1 C109 46.3(6)
C118 C117 B1 C101 -28.0(7)
C122 C117 B1 C101 161.3(5)
C134 C133 B2 C149 -150.9(5)
C138 C133 B2 C149 38.2(7)
C134 C133 B2 C157 -32.5(7)
C138 C133 B2 C157 156.6(5)
C134 C133 B2 C141 87.0(6)
C138 C133 B2 C141 -83.8(6)
C150 C149 B2 C133 33.7(6)
C154 C149 B2 C133 -155.5(4)
C150 C149 B2 C157 -90.9(5)
C154 C149 B2 C157 79.9(6)
C150 C149 B2 C141 149.3(4)
C154 C149 B2 C141 -40.0(6)
C162 C157 B2 C133 149.1(5)
C158 C157 B2 C133 -37.3(7)
C162 C157 B2 C149 -87.4(6)
C158 C157 B2 C149 86.2(6)
C162 C157 B2 C141 34.4(6)
C158 C157 B2 C141 -152.1(5)
C142 C141 B2 C133 -81.9(6)
C146 C141 B2 C133 91.3(6)
C142 C141 B2 C149 156.3(5)
C146 C141 B2 C149 -30.5(7)
C142 C141 B2 C157 40.4(6)
C146 C141 B2 C157 -146.3(5)
